data_4309545
loop_
_publ_author_name
'Anastasios J. Tasiopoulos'
'Wolfgang Wernsdorfer'
'Khalil A. Abboud'
'George Christou'

_publ_section_title
;
[Mn12O12(OMe)2(O2CPh)16(H2O)2]2- Single-Molecule Magnets and Other Manganese
Compounds from a Reductive Aggregation Procedure
;
_journal_name_full 'Inorganic Chemistry'
_journal_page_first 6324
_journal_page_last 6338
_journal_paper_doi 10.1021/ic050868w
_journal_volume 44
_journal_year 2005
_chemical_formula_sum 'C134 H134 Cl12 Mn12 N O47'
_chemical_formula_weight 3595.10
_chemical_name_systematic
; 
 ? 
;
_space_group_IT_number 14
_symmetry_cell_setting monoclinic
_symmetry_space_group_name_Hall '-P 2ybc'
_symmetry_space_group_name_H-M 'P 1 21/c 1'
_atom_sites_solution_hydrogens geom
_atom_sites_solution_primary direct
_atom_sites_solution_secondary difmap
_audit_creation_method SHELXL-97
_cell_angle_alpha 90.00
_cell_angle_beta 94.933(2)
_cell_angle_gamma 90.00
_cell_formula_units_Z 4
_cell_length_a 20.4122(12)
_cell_length_b 21.4515(13)
_cell_length_c 35.657(2)
_cell_measurement_reflns_used 174
_cell_measurement_temperature 173(2)
_cell_measurement_theta_max 28.0
_cell_measurement_theta_min 2.0
_cell_volume 15555.4(16)
_computing_cell_refinement 'Bruker SMART & SAINT (Bruker 1998)'
_computing_data_collection 'Bruker SMART (Bruker 1998)'
_computing_data_reduction 'Bruker SHELXTL (Bruker 2000)'
_computing_molecular_graphics 'Bruker SHELXTL'
_computing_publication_material 'Bruker SHELXTL'
_computing_structure_refinement 'Bruker SHELXTL'
_computing_structure_solution 'Bruker SHELXTL'
_diffrn_ambient_temperature 173(2)
_diffrn_measured_fraction_theta_full 0.989
_diffrn_measured_fraction_theta_max 0.989
_diffrn_measurement_device_type 'SMART CCD area detector'
_diffrn_measurement_method '\w scans'
_diffrn_radiation_monochromator graphite
_diffrn_radiation_source 'normal-focus sealed tube'
_diffrn_radiation_type MoK\a
_diffrn_radiation_wavelength 0.71073
_diffrn_reflns_av_R_equivalents 0.0846
_diffrn_reflns_av_sigmaI/netI 0.1292
_diffrn_reflns_limit_h_max 23
_diffrn_reflns_limit_h_min -26
_diffrn_reflns_limit_k_max 27
_diffrn_reflns_limit_k_min -27
_diffrn_reflns_limit_l_max 46
_diffrn_reflns_limit_l_min -25
_diffrn_reflns_number 102748
_diffrn_reflns_theta_full 27.50
_diffrn_reflns_theta_max 27.50
_diffrn_reflns_theta_min 1.00
_diffrn_standards_decay_% 0
_diffrn_standards_number 0
_exptl_absorpt_coefficient_mu 1.223
_exptl_absorpt_correction_T_max 0.9514
_exptl_absorpt_correction_T_min 0.6545
_exptl_absorpt_correction_type integration
_exptl_absorpt_process_details 'based on measured indexed crystal faces, SHELXTL (Bruker 1998)'
_exptl_crystal_colour brown
_exptl_crystal_density_diffrn 1.535
_exptl_crystal_density_meas 0
_exptl_crystal_density_method 'not measured'
_exptl_crystal_description plates
_exptl_crystal_F_000 7300
_exptl_crystal_size_max 0.42
_exptl_crystal_size_mid 0.27
_exptl_crystal_size_min 0.04
_refine_diff_density_max 0.781
_refine_diff_density_min -0.578
_refine_diff_density_rms 0.082
_refine_ls_extinction_method none
_refine_ls_goodness_of_fit_ref 0.895
_refine_ls_hydrogen_treatment mixed
_refine_ls_matrix_type full
_refine_ls_number_parameters 1706
_refine_ls_number_reflns 35340
_refine_ls_number_restraints 0
_refine_ls_restrained_S_all 0.895
_refine_ls_R_factor_all 0.1197
_refine_ls_R_factor_gt 0.0554
_refine_ls_shift/su_max 0.001
_refine_ls_shift/su_mean 0.000
_refine_ls_structure_factor_coef Fsqd
_refine_ls_weighting_details 'calc w=1/[\s^2^(Fo^2^)+(0.0432P)^2^] where P=(Fo^2^+2Fc^2^)/3'
_refine_ls_weighting_scheme calc
_refine_ls_wR_factor_gt 0.1044
_refine_ls_wR_factor_ref 0.1169
_reflns_number_gt 17373
_reflns_number_total 35340
_reflns_threshold_expression I>2\s(I)
_cod_data_source_file ic050868wsi20050531_023714_5.cif
_cod_data_source_block ts72
_cod_depositor_comments
;
The following automatic conversions were performed:
'_symmetry_cell_setting' value 'Monoclinic' changed to 'monoclinic'
according to '/home/saulius/struct/CIF-dictionaries/cif_core.dic'
dictionary named 'cif_core.dic' version 2.4.1 from 2010-06-29.

Automatic conversion script
Id: cif_fix_enum 1527 2010-12-29 10:47:43Z saulius 
;
_cod_original_cell_volume 15555.2(16)
_cod_original_sg_symbol_H-M 'P 1 2/c 1'
_cod_database_code 4309545

loop_
_symmetry_equiv_pos_as_xyz
'x, y, z'
'-x, y+1/2, -z+1/2'
'-x, -y, -z'
'x, -y-1/2, z-1/2'

loop_
_atom_site_label
_atom_site_type_symbol
_atom_site_fract_x
_atom_site_fract_y
_atom_site_fract_z
_atom_site_U_iso_or_equiv
_atom_site_adp_type
_atom_site_occupancy
_atom_site_symmetry_multiplicity
_atom_site_calc_flag
_atom_site_refinement_flags
_atom_site_disorder_assembly
_atom_site_disorder_group
Mn1 Mn 0.63655(3) 0.90084(3) 0.418266(16) 0.02772(15) Uani 1 1 d . . .
Mn2 Mn 0.69309(3) 0.81502(3) 0.371912(15) 0.02404(14) Uani 1 1 d . . .
Mn3 Mn 0.75302(3) 0.72936(3) 0.320703(16) 0.02485(14) Uani 1 1 d . . .
Mn4 Mn 0.81567(3) 0.65578(3) 0.271426(16) 0.02907(15) Uani 1 1 d . . .
Mn5 Mn 0.60693(3) 0.60739(3) 0.399185(17) 0.03070(15) Uani 1 1 d . . .
Mn6 Mn 0.70989(3) 0.68869(3) 0.391872(16) 0.02522(14) Uani 1 1 d . . .
Mn7 Mn 0.82282(3) 0.77175(3) 0.388165(16) 0.02523(14) Uani 1 1 d . . .
Mn8 Mn 0.93500(3) 0.84682(3) 0.391190(17) 0.03105(15) Uani 1 1 d . . .
Mn9 Mn 0.56814(3) 0.75455(3) 0.419036(17) 0.03048(15) Uani 1 1 d . . .
Mn10 Mn 0.79762(3) 0.91935(3) 0.418686(17) 0.03036(15) Uani 1 1 d . . .
Mn11 Mn 0.70102(3) 0.57089(3) 0.322251(17) 0.03509(17) Uani 1 1 d . . .
Mn12 Mn 0.91400(3) 0.76833(3) 0.310972(16) 0.02854(15) Uani 1 1 d . . .
N1 N 0.98202(19) 0.47665(16) 0.24483(10) 0.0453(10) Uani 1 1 d . . .
O1 O 0.62184(12) 0.81802(11) 0.40196(7) 0.0260(6) Uani 1 1 d . . .
O2 O 0.71712(12) 0.89089(11) 0.39628(7) 0.0254(6) Uani 1 1 d . . .
O3 O 0.67562(12) 0.73610(10) 0.34926(6) 0.0221(6) Uani 1 1 d . . .
O4 O 0.77140(12) 0.80823(10) 0.34737(6) 0.0222(6) Uani 1 1 d . . .
O5 O 0.74165(12) 0.76955(11) 0.41039(6) 0.0232(6) Uani 1 1 d . . .
O6 O 0.79059(12) 0.69458(11) 0.36687(6) 0.0244(6) Uani 1 1 d . . .
O7 O 0.74219(13) 0.65229(11) 0.29945(7) 0.0272(6) Uani 1 1 d . . .
O8 O 0.83295(12) 0.72880(11) 0.30031(7) 0.0254(6) Uani 1 1 d . . .
O9 O 0.63093(13) 0.69062(11) 0.41509(7) 0.0255(6) Uani 1 1 d . . .
O10 O 0.84811(12) 0.85077(11) 0.40718(7) 0.0270(6) Uani 1 1 d . . .
O11 O 0.67883(13) 0.61627(11) 0.37069(7) 0.0306(7) Uani 1 1 d . . .
O12 O 0.90091(12) 0.77787(11) 0.36287(7) 0.0261(6) Uani 1 1 d . . .
O13 O 0.67827(14) 0.87809(12) 0.47547(7) 0.0332(7) Uani 1 1 d . . .
O14 O 0.64950(14) 0.98891(12) 0.42987(8) 0.0357(7) Uani 1 1 d . . .
O15 O 0.55236(13) 0.90832(12) 0.43938(7) 0.0325(7) Uani 1 1 d . . .
O16 O 0.59231(14) 0.93045(12) 0.36367(7) 0.0352(7) Uani 1 1 d . . .
O17 O 0.64085(13) 0.85516(11) 0.33103(7) 0.0292(6) Uani 1 1 d . . .
O18 O 0.71198(13) 0.77166(12) 0.27723(7) 0.0297(6) Uani 1 1 d . . .
O19 O 0.88470(15) 0.60226(12) 0.31175(7) 0.0355(7) Uani 1 1 d . . .
O20 O 0.78959(14) 0.58464(12) 0.23945(8) 0.0374(7) Uani 1 1 d . . .
O21 O 0.88864(14) 0.66772(12) 0.23909(7) 0.0329(7) Uani 1 1 d . . .
O22 O 0.76133(15) 0.71977(13) 0.23211(7) 0.0394(8) Uani 1 1 d . . .
O23 O 0.68159(14) 0.57196(12) 0.44554(7) 0.0346(7) Uani 1 1 d . . .
O24 O 0.58823(15) 0.52083(12) 0.38444(8) 0.0400(7) Uani 1 1 d . . .
O25 O 0.53825(14) 0.59927(12) 0.43391(8) 0.0392(7) Uani 1 1 d . . .
O26 O 0.53533(15) 0.63754(12) 0.35489(8) 0.0411(8) Uani 1 1 d . . .
O27 O 0.75785(13) 0.64244(12) 0.43193(7) 0.0326(7) Uani 1 1 d . . .
O28 O 0.86709(14) 0.73010(12) 0.43130(7) 0.0312(7) Uani 1 1 d . . .
O29 O 0.96237(14) 0.78348(13) 0.43788(7) 0.0394(7) Uani 1 1 d . . .
O30 O 0.96971(14) 0.91628(13) 0.42249(8) 0.0386(7) Uani 1 1 d . . .
O31 O 1.02490(14) 0.83574(13) 0.37691(8) 0.0383(7) Uani 1 1 d . . .
O32 O 0.91281(14) 0.91164(12) 0.34801(8) 0.0365(7) Uani 1 1 d . . .
O33 O 0.51426(14) 0.73764(13) 0.36678(8) 0.0431(8) Uani 1 1 d . . .
O34 O 0.50969(16) 0.69813(13) 0.44360(9) 0.0524(9) Uani 1 1 d . . .
O35 O 0.50034(14) 0.81708(12) 0.42740(8) 0.0408(7) Uani 1 1 d . . .
O36 O 0.6062(2) 0.77338(16) 0.47969(9) 0.0566(10) Uani 1 1 d . . .
H36A H 0.630(2) 0.804(2) 0.4819(12) 0.045(15) Uiso 1 1 d . . .
H36B H 0.571(2) 0.7839(17) 0.5022(12) 0.042(12) Uiso 1 1 d . . .
O37 O 0.78726(15) 0.89028(13) 0.47390(8) 0.0400(7) Uani 1 1 d . . .
O38 O 0.75826(16) 1.00063(12) 0.42546(8) 0.0430(8) Uani 1 1 d . . .
O39 O 0.87604(15) 0.96875(13) 0.42919(8) 0.0423(8) Uani 1 1 d . . .
O40 O 0.79771(17) 0.55218(14) 0.35547(10) 0.0425(8) Uani 1 1 d . . .
H40A H 0.8006 0.5689 0.3787 0.18(4) Uiso 1 1 d R . .
H40B H 0.832(3) 0.560(2) 0.3419(14) 0.071(19) Uiso 1 1 d . . .
O41 O 0.72739(16) 0.52514(12) 0.27375(8) 0.0460(8) Uani 1 1 d . . .
O42 O 0.66025(19) 0.48934(13) 0.34416(10) 0.0593(10) Uani 1 1 d . . .
O43 O 0.60261(19) 0.59646(17) 0.29498(11) 0.0480(9) Uani 1 1 d . . .
H43A H 0.602(2) 0.625(2) 0.2777(13) 0.057(17) Uiso 1 1 d . . .
H43B H 0.574(3) 0.614(2) 0.3073(15) 0.08(2) Uiso 1 1 d . . .
O44 O 0.96044(15) 0.67831(13) 0.31941(8) 0.0429(8) Uani 1 1 d . . .
O45 O 0.93304(13) 0.76025(12) 0.25775(7) 0.0332(7) Uani 1 1 d . . .
O46 O 1.00546(14) 0.79931(12) 0.31796(7) 0.0361(7) Uani 1 1 d . . .
O47 O 0.87251(14) 0.85826(12) 0.29694(7) 0.0343(7) Uani 1 1 d . . .
C1 C 0.7377(2) 0.87335(17) 0.48954(11) 0.0301(10) Uani 1 1 d . . .
C2 C 0.7486(2) 0.84565(18) 0.52835(11) 0.0332(10) Uani 1 1 d . . .
C3 C 0.7025(3) 0.8517(2) 0.55433(13) 0.0466(12) Uani 1 1 d . . .
H3A H 0.6622 0.8728 0.5476 0.056 Uiso 1 1 calc R . .
C4 C 0.7150(3) 0.8269(2) 0.59019(14) 0.0602(15) Uani 1 1 d . . .
H4A H 0.6837 0.8318 0.6082 0.072 Uiso 1 1 calc R . .
C5 C 0.7716(3) 0.7957(3) 0.59950(15) 0.0681(17) Uani 1 1 d . . .
H5A H 0.7797 0.7790 0.6242 0.082 Uiso 1 1 calc R . .
C6 C 0.8172(3) 0.7876(2) 0.57420(16) 0.0640(16) Uani 1 1 d . . .
H6A H 0.8563 0.7648 0.5810 0.077 Uiso 1 1 calc R . .
C7 C 0.8061(2) 0.8132(2) 0.53798(13) 0.0475(12) Uani 1 1 d . . .
H7A H 0.8379 0.8083 0.5202 0.057 Uiso 1 1 calc R . .
C8 C 0.7013(3) 1.02097(19) 0.42886(12) 0.0378(11) Uani 1 1 d . . .
C9 C 0.6954(2) 1.08955(13) 0.43448(14) 0.0787(19) Uani 1 1 d G . .
C10 C 0.6380(2) 1.1159(2) 0.44558(16) 0.115(3) Uani 1 1 d G . .
H10A H 0.6025 1.0899 0.4513 0.138 Uiso 1 1 calc R . .
C11 C 0.6324(3) 1.1803(2) 0.4484(2) 0.230(7) Uani 1 1 d G . .
H11A H 0.5931 1.1982 0.4560 0.276 Uiso 1 1 calc R . .
C12 C 0.6843(3) 1.21832(14) 0.4400(2) 0.341(12) Uani 1 1 d G . .
H12A H 0.6805 1.2623 0.4419 0.409 Uiso 1 1 calc R . .
C13 C 0.7418(3) 1.19200(17) 0.4289(2) 0.178(5) Uani 1 1 d G . .
H13A H 0.7773 1.2180 0.4233 0.213 Uiso 1 1 calc R . .
C14 C 0.74735(19) 1.12762(18) 0.42616(15) 0.104(3) Uani 1 1 d G . .
H14A H 0.7866 1.1096 0.4186 0.125 Uiso 1 1 calc R . .
C15 C 0.5022(2) 0.87303(19) 0.43768(11) 0.0335(10) Uani 1 1 d . . .
C16 C 0.4402(2) 0.90125(19) 0.44864(11) 0.0360(10) Uani 1 1 d . . .
C17 C 0.4400(3) 0.96166(19) 0.46290(12) 0.0439(12) Uani 1 1 d . . .
H17A H 0.4794 0.9855 0.4649 0.053 Uiso 1 1 calc R . .
C18 C 0.3828(3) 0.9871(2) 0.47411(14) 0.0553(14) Uani 1 1 d . . .
H18A H 0.3836 1.0273 0.4853 0.066 Uiso 1 1 calc R . .
C19 C 0.3251(3) 0.9549(3) 0.46925(17) 0.0775(18) Uani 1 1 d . . .
H19A H 0.2854 0.9736 0.4756 0.093 Uiso 1 1 calc R . .
C20 C 0.3245(3) 0.8944(3) 0.45493(18) 0.0804(19) Uani 1 1 d . . .
H20A H 0.2846 0.8714 0.4521 0.097 Uiso 1 1 calc R . .
C21 C 0.3822(2) 0.8680(2) 0.44490(14) 0.0550(14) Uani 1 1 d . . .
H21A H 0.3819 0.8266 0.4354 0.066 Uiso 1 1 calc R . .
C22 C 0.5987(2) 0.90028(18) 0.33440(12) 0.0310(10) Uani 1 1 d . . .
C23 C 0.5550(2) 0.9148(2) 0.29979(11) 0.0351(10) Uani 1 1 d . . .
C24 C 0.5389(2) 0.9759(2) 0.29192(12) 0.0492(13) Uani 1 1 d . . .
H24A H 0.5560 1.0081 0.3082 0.059 Uiso 1 1 calc R . .
C25 C 0.4975(3) 0.9905(3) 0.26020(15) 0.0646(16) Uani 1 1 d . . .
H25A H 0.4883 1.0329 0.2540 0.077 Uiso 1 1 calc R . .
C26 C 0.4700(3) 0.9441(3) 0.23781(15) 0.0707(18) Uani 1 1 d . . .
H26A H 0.4409 0.9542 0.2164 0.085 Uiso 1 1 calc R . .
C27 C 0.4845(3) 0.8825(3) 0.24620(15) 0.0691(17) Uani 1 1 d . . .
H27A H 0.4646 0.8502 0.2309 0.083 Uiso 1 1 calc R . .
C28 C 0.5284(2) 0.8676(2) 0.27702(12) 0.0508(13) Uani 1 1 d . . .
H28A H 0.5399 0.8254 0.2823 0.061 Uiso 1 1 calc R . .
C29 C 0.7262(2) 0.76229(19) 0.24307(11) 0.0345(10) Uani 1 1 d . . .
C30 C 0.6967(2) 0.8075(2) 0.21454(12) 0.0412(11) Uani 1 1 d . . .
C31 C 0.6575(2) 0.8562(2) 0.22496(13) 0.0505(13) Uani 1 1 d . . .
H31A H 0.6494 0.8616 0.2506 0.061 Uiso 1 1 calc R . .
C32 C 0.6298(3) 0.8974(3) 0.19763(17) 0.0719(17) Uani 1 1 d . . .
H32A H 0.6031 0.9310 0.2046 0.086 Uiso 1 1 calc R . .
C33 C 0.6415(3) 0.8888(3) 0.16044(18) 0.093(2) Uani 1 1 d . . .
H33A H 0.6223 0.9165 0.1418 0.112 Uiso 1 1 calc R . .
C34 C 0.6799(4) 0.8416(4) 0.15021(16) 0.111(3) Uani 1 1 d . . .
H34A H 0.6878 0.8364 0.1245 0.133 Uiso 1 1 calc R . .
C35 C 0.7080(3) 0.8004(3) 0.17728(15) 0.0791(19) Uani 1 1 d . . .
H35A H 0.7350 0.7672 0.1699 0.095 Uiso 1 1 calc R . .
C36 C 0.7442(2) 0.54439(18) 0.24293(12) 0.0338(10) Uani 1 1 d . . .
C37 C 0.7111(2) 0.51718(19) 0.20735(12) 0.0346(10) Uani 1 1 d . . .
C38 C 0.7212(2) 0.5428(2) 0.17269(13) 0.0470(12) Uani 1 1 d . . .
H38A H 0.7516 0.5760 0.1712 0.056 Uiso 1 1 calc R . .
C39 C 0.6873(3) 0.5204(2) 0.14025(14) 0.0572(14) Uani 1 1 d . . .
H39A H 0.6948 0.5373 0.1164 0.069 Uiso 1 1 calc R . .
C40 C 0.6426(3) 0.4731(3) 0.14316(17) 0.0685(17) Uani 1 1 d . . .
H40C H 0.6187 0.4580 0.1210 0.082 Uiso 1 1 calc R . .
C41 C 0.6315(3) 0.4470(2) 0.17739(17) 0.0624(15) Uani 1 1 d . . .
H41A H 0.6003 0.4144 0.1788 0.075 Uiso 1 1 calc R . .
C42 C 0.6664(2) 0.4691(2) 0.20973(15) 0.0522(13) Uani 1 1 d . . .
H42A H 0.6597 0.4512 0.2335 0.063 Uiso 1 1 calc R . .
C43 C 0.9230(2) 0.74416(18) 0.44852(11) 0.0313(10) Uani 1 1 d . . .
C44 C 0.9401(2) 0.71130(18) 0.48461(12) 0.0367(11) Uani 1 1 d . . .
C45 C 0.8907(3) 0.6833(2) 0.50385(12) 0.0517(13) Uani 1 1 d . . .
H45A H 0.8464 0.6830 0.4933 0.062 Uiso 1 1 calc R . .
C46 C 0.9081(4) 0.6560(2) 0.53890(15) 0.0750(19) Uani 1 1 d . . .
H46C H 0.8752 0.6366 0.5522 0.090 Uiso 1 1 calc R . .
C47 C 0.9710(4) 0.6568(3) 0.55411(17) 0.084(2) Uani 1 1 d . . .
H47A H 0.9814 0.6391 0.5783 0.100 Uiso 1 1 calc R . .
C48 C 1.0206(3) 0.6828(3) 0.53523(17) 0.081(2) Uani 1 1 d . . .
H48A H 1.0649 0.6818 0.5458 0.097 Uiso 1 1 calc R . .
C49 C 1.0043(3) 0.7105(2) 0.50030(14) 0.0577(15) Uani 1 1 d . . .
H49A H 1.0379 0.7291 0.4871 0.069 Uiso 1 1 calc R . .
C50 C 0.9381(2) 0.9632(2) 0.43152(11) 0.0390(11) Uani 1 1 d . . .
C51 C 0.9757(3) 1.0187(2) 0.44740(12) 0.0503(14) Uani 1 1 d . . .
C52 C 0.9421(3) 1.0743(3) 0.45122(17) 0.086(2) Uani 1 1 d . . .
H52A H 0.8967 1.0774 0.4431 0.103 Uiso 1 1 calc R . .
C53 C 0.9761(4) 1.1256(3) 0.4672(2) 0.124(3) Uani 1 1 d . . .
H53A H 0.9547 1.1646 0.4691 0.149 Uiso 1 1 calc R . .
C54 C 1.0407(4) 1.1186(4) 0.4800(2) 0.116(3) Uani 1 1 d . . .
H54A H 1.0629 1.1530 0.4921 0.139 Uiso 1 1 calc R . .
C55 C 1.0750(3) 1.0643(4) 0.47613(15) 0.091(2) Uani 1 1 d . . .
H55A H 1.1203 1.0616 0.4846 0.109 Uiso 1 1 calc R . .
C56 C 1.0415(3) 1.0122(3) 0.45923(13) 0.0635(16) Uani 1 1 d . . .
H56A H 1.0637 0.9739 0.4561 0.076 Uiso 1 1 calc R . .
C57 C 1.0432(2) 0.81657(18) 0.34623(13) 0.0345(10) Uani 1 1 d . . .
C58 C 1.1148(2) 0.81396(19) 0.34302(11) 0.0356(10) Uani 1 1 d . . .
C59 C 1.1565(2) 0.8572(2) 0.36208(13) 0.0476(12) Uani 1 1 d . . .
H59A H 1.1385 0.8888 0.3768 0.057 Uiso 1 1 calc R . .
C60 C 1.2240(3) 0.8547(3) 0.35983(16) 0.0647(16) Uani 1 1 d . . .
H60A H 1.2520 0.8851 0.3721 0.078 Uiso 1 1 calc R . .
C61 C 1.2494(3) 0.8079(3) 0.33969(17) 0.0783(18) Uani 1 1 d . . .
H61A H 1.2956 0.8056 0.3384 0.094 Uiso 1 1 calc R . .
C62 C 1.2094(3) 0.7636(3) 0.32114(17) 0.0801(19) Uani 1 1 d . . .
H62A H 1.2282 0.7308 0.3078 0.096 Uiso 1 1 calc R . .
C63 C 1.1419(3) 0.7671(2) 0.32198(14) 0.0592(14) Uani 1 1 d . . .
H63A H 1.1141 0.7379 0.3084 0.071 Uiso 1 1 calc R . .
C64 C 0.8716(2) 0.90313(18) 0.31982(11) 0.0298(10) Uani 1 1 d . . .
C65 C 0.8189(2) 0.95115(19) 0.31309(12) 0.0386(11) Uani 1 1 d . . .
C66 C 0.8186(3) 1.0037(2) 0.33604(13) 0.0536(14) Uani 1 1 d . . .
H66A H 0.8535 1.0101 0.3550 0.064 Uiso 1 1 calc R . .
C67 C 0.7678(3) 1.0470(3) 0.33148(16) 0.0713(17) Uani 1 1 d . . .
H67A H 0.7681 1.0826 0.3473 0.086 Uiso 1 1 calc R . .
C68 C 0.7180(3) 1.0381(3) 0.30448(17) 0.0707(17) Uani 1 1 d . . .
H68A H 0.6831 1.0674 0.3016 0.085 Uiso 1 1 calc R . .
C69 C 0.7174(3) 0.9867(2) 0.28096(17) 0.0718(17) Uani 1 1 d . . .
H69A H 0.6823 0.9812 0.2619 0.086 Uiso 1 1 calc R . .
C70 C 0.7680(2) 0.9432(2) 0.28518(14) 0.0524(13) Uani 1 1 d . . .
H70A H 0.7677 0.9081 0.2689 0.063 Uiso 1 1 calc R . .
C71 C 0.5039(2) 0.6881(2) 0.34893(12) 0.0344(10) Uani 1 1 d . . .
C72 C 0.4489(2) 0.6877(2) 0.31765(12) 0.0428(12) Uani 1 1 d . . .
C73 C 0.4205(2) 0.7434(2) 0.30556(14) 0.0589(15) Uani 1 1 d . . .
H73A H 0.4356 0.7815 0.3169 0.071 Uiso 1 1 calc R . .
C74 C 0.3691(3) 0.7437(3) 0.27635(18) 0.088(2) Uani 1 1 d . . .
H74A H 0.3497 0.7820 0.2677 0.106 Uiso 1 1 calc R . .
C75 C 0.3479(3) 0.6892(4) 0.2608(2) 0.107(3) Uani 1 1 d . . .
H75A H 0.3139 0.6894 0.2408 0.129 Uiso 1 1 calc R . .
C76 C 0.3746(3) 0.6334(4) 0.2733(2) 0.104(3) Uani 1 1 d . . .
H76A H 0.3577 0.5954 0.2628 0.124 Uiso 1 1 calc R . .
C77 C 0.4267(3) 0.6322(3) 0.30165(15) 0.0694(17) Uani 1 1 d . . .
H77A H 0.4464 0.5938 0.3097 0.083 Uiso 1 1 calc R . .
C78 C 0.5052(2) 0.6400(2) 0.44883(12) 0.0377(11) Uani 1 1 d . . .
C79 C 0.4577(2) 0.6192(2) 0.47578(14) 0.0501(13) Uani 1 1 d . . .
C80 C 0.4269(4) 0.6601(3) 0.4965(2) 0.151(4) Uani 1 1 d . . .
H80A H 0.4342 0.7035 0.4936 0.181 Uiso 1 1 calc R . .
C81 C 0.3842(5) 0.6393(4) 0.5223(3) 0.184(5) Uani 1 1 d . . .
H81A H 0.3615 0.6687 0.5363 0.221 Uiso 1 1 calc R . .
C82 C 0.3749(4) 0.5779(4) 0.5274(2) 0.105(3) Uani 1 1 d . . .
H82A H 0.3464 0.5636 0.5453 0.127 Uiso 1 1 calc R . .
C83 C 0.4054(3) 0.5387(4) 0.5077(2) 0.097(2) Uani 1 1 d . . .
H83A H 0.3988 0.4954 0.5113 0.116 Uiso 1 1 calc R . .
C84 C 0.4471(3) 0.5577(3) 0.48181(18) 0.0758(18) Uani 1 1 d . . .
H84A H 0.4688 0.5274 0.4679 0.091 Uiso 1 1 calc R . .
C85 C 0.7392(2) 0.59062(18) 0.44571(11) 0.0316(10) Uani 1 1 d . . .
C86 C 0.7951(2) 0.55139(18) 0.46352(11) 0.0324(10) Uani 1 1 d . . .
C87 C 0.8580(2) 0.5600(2) 0.45501(12) 0.0455(12) Uani 1 1 d . . .
H87A H 0.8678 0.5934 0.4389 0.055 Uiso 1 1 calc R . .
C88 C 0.9083(3) 0.5210(3) 0.46925(15) 0.0637(16) Uani 1 1 d . . .
H88A H 0.9520 0.5276 0.4630 0.076 Uiso 1 1 calc R . .
C89 C 0.8941(3) 0.4727(3) 0.49256(17) 0.077(2) Uani 1 1 d . . .
H89A H 0.9281 0.4454 0.5022 0.092 Uiso 1 1 calc R . .
C90 C 0.8307(4) 0.4639(3) 0.50186(16) 0.078(2) Uani 1 1 d . . .
H90A H 0.8211 0.4307 0.5181 0.094 Uiso 1 1 calc R . .
C91 C 0.7811(3) 0.5031(2) 0.48774(13) 0.0549(14) Uani 1 1 d . . .
H91A H 0.7375 0.4973 0.4945 0.066 Uiso 1 1 calc R . .
C92 C 0.6149(2) 0.48015(19) 0.36438(13) 0.0392(11) Uani 1 1 d . . .
C93 C 0.5878(3) 0.4151(2) 0.36650(13) 0.0498(13) Uani 1 1 d . . .
C94 C 0.5332(4) 0.4042(3) 0.38602(18) 0.091(2) Uani 1 1 d . . .
H94A H 0.5125 0.4381 0.3975 0.109 Uiso 1 1 calc R . .
C95 C 0.5082(5) 0.3441(3) 0.3890(2) 0.143(4) Uani 1 1 d . . .
H95A H 0.4709 0.3359 0.4024 0.171 Uiso 1 1 calc R . .
C96 C 0.5408(6) 0.2961(4) 0.3713(3) 0.156(4) Uani 1 1 d . . .
H96A H 0.5259 0.2545 0.3739 0.187 Uiso 1 1 calc R . .
C97 C 0.5930(5) 0.3068(3) 0.3506(2) 0.122(3) Uani 1 1 d . . .
H97A H 0.6127 0.2736 0.3380 0.146 Uiso 1 1 calc R . .
C98 C 0.6167(3) 0.3674(2) 0.34852(16) 0.0740(18) Uani 1 1 d . . .
H98A H 0.6532 0.3757 0.3345 0.089 Uiso 1 1 calc R . .
C99 C 0.9376(2) 0.6262(2) 0.32724(12) 0.0408(11) Uani 1 1 d . . .
C100 C 0.9793(3) 0.5886(2) 0.35611(13) 0.0487(13) Uani 1 1 d . . .
C101 C 0.9628(3) 0.5283(2) 0.36525(13) 0.0548(14) Uani 1 1 d . . .
H10B H 0.9237 0.5096 0.3540 0.066 Uiso 1 1 calc R . .
C102 C 1.0038(4) 0.4960(3) 0.39082(16) 0.0774(19) Uani 1 1 d . . .
H10C H 0.9922 0.4545 0.3968 0.093 Uiso 1 1 calc R . .
C103 C 1.0587(4) 0.5196(4) 0.40769(19) 0.103(3) Uani 1 1 d . . .
H10D H 1.0863 0.4951 0.4248 0.124 Uiso 1 1 calc R . .
C104 C 1.0750(4) 0.5804(4) 0.3999(2) 0.127(3) Uani 1 1 d . . .
H10E H 1.1136 0.5986 0.4121 0.152 Uiso 1 1 calc R . .
C105 C 1.0344(3) 0.6153(3) 0.37411(18) 0.096(2) Uani 1 1 d . . .
H10F H 1.0451 0.6574 0.3691 0.116 Uiso 1 1 calc R . .
C106 C 0.9244(2) 0.71488(18) 0.23502(11) 0.0319(10) Uani 1 1 d . . .
C107 C 0.9590(2) 0.71778(19) 0.19964(12) 0.0388(11) Uani 1 1 d . . .
C108 C 1.0169(3) 0.7528(2) 0.19931(14) 0.0570(14) Uani 1 1 d . . .
H10G H 1.0335 0.7750 0.2211 0.068 Uiso 1 1 calc R . .
C109 C 1.0497(3) 0.7549(3) 0.16694(17) 0.0743(18) Uani 1 1 d . . .
H10H H 1.0885 0.7792 0.1664 0.089 Uiso 1 1 calc R . .
C110 C 1.0262(3) 0.7216(3) 0.13546(15) 0.0743(18) Uani 1 1 d . . .
H11C H 1.0489 0.7226 0.1133 0.089 Uiso 1 1 calc R . .
C111 C 0.9698(3) 0.6872(2) 0.13643(14) 0.0615(15) Uani 1 1 d . . .
H11D H 0.9534 0.6647 0.1147 0.074 Uiso 1 1 calc R . .
C112 C 0.9363(2) 0.6847(2) 0.16851(13) 0.0467(12) Uani 1 1 d . . .
H11E H 0.8977 0.6600 0.1689 0.056 Uiso 1 1 calc R . .
C113 C 1.0040(2) 0.5425(2) 0.25595(13) 0.0497(13) Uani 1 1 d . . .
H11F H 1.0143 0.5437 0.2836 0.060 Uiso 1 1 calc R . .
H11G H 0.9667 0.5713 0.2497 0.060 Uiso 1 1 calc R . .
C114 C 1.0636(3) 0.5668(2) 0.23731(16) 0.0666(16) Uani 1 1 d . . .
H11H H 1.0975 0.5339 0.2376 0.080 Uiso 1 1 calc R . .
H11I H 1.0503 0.5778 0.2108 0.080 Uiso 1 1 calc R . .
C115 C 1.0919(3) 0.6240(2) 0.25804(17) 0.0723(17) Uani 1 1 d . . .
H11J H 1.0575 0.6565 0.2583 0.087 Uiso 1 1 calc R . .
H11K H 1.1060 0.6127 0.2844 0.087 Uiso 1 1 calc R . .
C116 C 1.1498(4) 0.6493(3) 0.2392(2) 0.118(3) Uani 1 1 d . . .
H11B H 1.1846 0.6177 0.2399 0.176 Uiso 1 1 calc R . .
H11L H 1.1666 0.6867 0.2526 0.176 Uiso 1 1 calc R . .
H11M H 1.1359 0.6599 0.2130 0.176 Uiso 1 1 calc R . .
C117 C 0.9183(2) 0.4662(2) 0.26231(13) 0.0452(12) Uani 1 1 d . . .
H11L H 0.8866 0.4985 0.2526 0.054 Uiso 1 1 calc R . .
H11M H 0.9264 0.4725 0.2898 0.054 Uiso 1 1 calc R . .
C118 C 0.8866(3) 0.4031(2) 0.25554(15) 0.0605(15) Uani 1 1 d . . .
H11N H 0.8758 0.3969 0.2282 0.073 Uiso 1 1 calc R . .
H11O H 0.9180 0.3701 0.2646 0.073 Uiso 1 1 calc R . .
C119 C 0.8252(3) 0.3974(3) 0.27551(18) 0.0803(19) Uani 1 1 d . . .
H11P H 0.8370 0.4054 0.3026 0.096 Uiso 1 1 calc R . .
H11Q H 0.7948 0.4309 0.2661 0.096 Uiso 1 1 calc R . .
C120 C 0.7893(3) 0.3382(3) 0.27216(18) 0.091(2) Uani 1 1 d . . .
H12B H 0.7670 0.3345 0.2468 0.136 Uiso 1 1 calc R . .
H12C H 0.7566 0.3370 0.2907 0.136 Uiso 1 1 calc R . .
H12D H 0.8202 0.3035 0.2767 0.136 Uiso 1 1 calc R . .
C121 C 1.0345(2) 0.4290(2) 0.25790(13) 0.0511(13) Uani 1 1 d . . .
H12B H 1.0760 0.4408 0.2472 0.061 Uiso 1 1 calc R . .
H12C H 1.0209 0.3879 0.2472 0.061 Uiso 1 1 calc R . .
C122 C 1.0486(3) 0.4218(2) 0.30058(14) 0.0584(14) Uani 1 1 d . . .
H12D H 1.0547 0.4634 0.3124 0.070 Uiso 1 1 calc R . .
H12E H 1.0110 0.4011 0.3112 0.070 Uiso 1 1 calc R . .
C123 C 1.1099(3) 0.3834(2) 0.30876(14) 0.0581(14) Uani 1 1 d . . .
H12F H 1.1483 0.4070 0.3012 0.070 Uiso 1 1 calc R . .
H12G H 1.1061 0.3446 0.2937 0.070 Uiso 1 1 calc R . .
C124 C 1.1210(3) 0.3667(3) 0.35100(16) 0.087(2) Uani 1 1 d . . .
H12H H 1.1280 0.4050 0.3658 0.130 Uiso 1 1 calc R . .
H12I H 1.1597 0.3398 0.3552 0.130 Uiso 1 1 calc R . .
H12J H 1.0823 0.3448 0.3588 0.130 Uiso 1 1 calc R . .
C125 C 0.9725(2) 0.4705(2) 0.20223(13) 0.0517(13) Uani 1 1 d . . .
H12H H 0.9642 0.4262 0.1959 0.062 Uiso 1 1 calc R . .
H12I H 1.0141 0.4825 0.1917 0.062 Uiso 1 1 calc R . .
C126 C 0.9166(2) 0.5097(2) 0.18276(13) 0.0518(13) Uani 1 1 d . . .
H12J H 0.8738 0.4899 0.1863 0.062 Uiso 1 1 calc R . .
H12K H 0.9168 0.5518 0.1940 0.062 Uiso 1 1 calc R . .
C127 C 0.9261(2) 0.5144(2) 0.14083(13) 0.0529(13) Uani 1 1 d . . .
H12L H 0.9372 0.4728 0.1312 0.064 Uiso 1 1 calc R . .
H12M H 0.9633 0.5428 0.1372 0.064 Uiso 1 1 calc R . .
C128 C 0.8635(3) 0.5390(2) 0.11822(14) 0.0613(15) Uani 1 1 d . . .
H12N H 0.8279 0.5086 0.1194 0.092 Uiso 1 1 calc R . .
H12O H 0.8724 0.5452 0.0919 0.092 Uiso 1 1 calc R . .
H12P H 0.8505 0.5787 0.1289 0.092 Uiso 1 1 calc R . .

loop_
_atom_site_aniso_label
_atom_site_aniso_U_11
_atom_site_aniso_U_22
_atom_site_aniso_U_33
_atom_site_aniso_U_23
_atom_site_aniso_U_13
_atom_site_aniso_U_12
Mn1 0.0337(4) 0.0221(3) 0.0275(3) -0.0033(3) 0.0036(3) -0.0030(3)
Mn2 0.0287(4) 0.0210(3) 0.0224(3) -0.0012(2) 0.0025(3) -0.0038(3)
Mn3 0.0310(4) 0.0219(3) 0.0218(3) -0.0009(2) 0.0026(3) -0.0028(3)
Mn4 0.0361(4) 0.0243(3) 0.0276(3) -0.0040(3) 0.0067(3) -0.0016(3)
Mn5 0.0359(4) 0.0226(3) 0.0343(4) -0.0012(3) 0.0068(3) -0.0066(3)
Mn6 0.0305(4) 0.0210(3) 0.0243(3) 0.0003(2) 0.0033(3) -0.0039(3)
Mn7 0.0290(4) 0.0242(3) 0.0223(3) 0.0001(2) 0.0014(3) -0.0037(3)
Mn8 0.0300(4) 0.0346(3) 0.0286(4) -0.0044(3) 0.0027(3) -0.0089(3)
Mn9 0.0337(4) 0.0246(3) 0.0345(4) -0.0044(3) 0.0102(3) -0.0059(3)
Mn10 0.0348(4) 0.0259(3) 0.0306(4) -0.0065(3) 0.0041(3) -0.0088(3)
Mn11 0.0486(5) 0.0256(3) 0.0321(4) -0.0039(3) 0.0093(3) -0.0030(3)
Mn12 0.0309(4) 0.0294(3) 0.0258(3) -0.0019(3) 0.0051(3) -0.0039(3)
N1 0.055(3) 0.039(2) 0.043(2) -0.0126(18) 0.008(2) 0.012(2)
O1 0.0271(16) 0.0227(13) 0.0284(15) -0.0033(11) 0.0048(12) -0.0035(12)
O2 0.0301(16) 0.0215(13) 0.0243(15) -0.0033(11) 0.0006(12) -0.0033(12)
O3 0.0264(15) 0.0201(13) 0.0201(14) -0.0021(10) 0.0035(11) -0.0019(11)
O4 0.0270(16) 0.0214(13) 0.0183(14) -0.0004(10) 0.0032(11) -0.0030(11)
O5 0.0262(16) 0.0230(13) 0.0199(14) -0.0002(11) -0.0005(11) -0.0018(12)
O6 0.0293(16) 0.0224(13) 0.0214(14) -0.0020(11) 0.0009(12) -0.0006(12)
O7 0.0318(17) 0.0254(13) 0.0247(15) -0.0041(11) 0.0052(12) -0.0069(12)
O8 0.0280(16) 0.0253(13) 0.0231(14) -0.0013(11) 0.0032(12) -0.0001(12)
O9 0.0298(16) 0.0216(13) 0.0259(15) 0.0000(11) 0.0074(12) -0.0011(12)
O10 0.0269(16) 0.0289(14) 0.0253(15) -0.0035(11) 0.0025(12) -0.0066(12)
O11 0.0383(18) 0.0239(14) 0.0303(16) -0.0054(11) 0.0077(13) -0.0077(13)
O12 0.0237(16) 0.0270(14) 0.0276(15) -0.0006(11) 0.0023(12) -0.0054(12)
O13 0.0343(19) 0.0343(16) 0.0306(17) 0.0003(12) 0.0004(13) -0.0038(14)
O14 0.0392(19) 0.0228(14) 0.0457(19) -0.0040(12) 0.0060(14) -0.0027(14)
O15 0.0309(18) 0.0303(15) 0.0371(17) -0.0119(12) 0.0065(13) -0.0022(13)
O16 0.0397(19) 0.0338(15) 0.0312(17) -0.0015(13) -0.0023(14) 0.0065(14)
O17 0.0360(18) 0.0288(15) 0.0223(15) 0.0026(11) 0.0006(12) 0.0029(13)
O18 0.0359(17) 0.0321(15) 0.0213(15) 0.0015(12) 0.0038(12) 0.0022(13)
O19 0.0406(19) 0.0324(16) 0.0338(17) 0.0016(13) 0.0041(14) 0.0018(14)
O20 0.0397(19) 0.0315(15) 0.0419(18) -0.0139(13) 0.0092(14) -0.0048(14)
O21 0.0393(18) 0.0298(15) 0.0310(16) -0.0028(12) 0.0116(13) -0.0035(14)
O22 0.055(2) 0.0379(17) 0.0253(16) -0.0052(13) 0.0047(14) 0.0125(15)
O23 0.0378(19) 0.0306(15) 0.0353(17) 0.0067(13) 0.0026(14) -0.0050(14)
O24 0.049(2) 0.0261(15) 0.0458(19) -0.0052(13) 0.0062(15) -0.0068(14)
O25 0.0390(19) 0.0283(15) 0.053(2) 0.0011(14) 0.0170(15) -0.0097(14)
O26 0.048(2) 0.0301(16) 0.0442(19) -0.0047(13) -0.0024(15) 0.0005(15)
O27 0.0379(18) 0.0281(15) 0.0313(16) 0.0070(12) 0.0011(13) -0.0070(13)
O28 0.0360(18) 0.0320(15) 0.0252(15) 0.0013(12) 0.0006(13) -0.0033(14)
O29 0.0346(19) 0.0504(19) 0.0322(17) 0.0008(14) -0.0029(14) -0.0051(15)
O30 0.0332(18) 0.0438(18) 0.0391(18) -0.0102(14) 0.0046(14) -0.0145(15)
O31 0.0337(18) 0.0483(18) 0.0329(17) -0.0058(14) 0.0032(14) -0.0100(15)
O32 0.0406(19) 0.0335(16) 0.0355(17) 0.0030(13) 0.0041(14) -0.0107(14)
O33 0.040(2) 0.0378(17) 0.050(2) -0.0095(15) -0.0053(15) 0.0010(15)
O34 0.059(2) 0.0299(17) 0.074(2) -0.0061(15) 0.0374(18) -0.0105(16)
O35 0.040(2) 0.0288(15) 0.055(2) -0.0088(14) 0.0147(15) -0.0039(14)
O36 0.085(3) 0.049(2) 0.037(2) -0.0064(16) 0.0128(19) -0.030(2)
O37 0.041(2) 0.0469(18) 0.0322(17) -0.0020(14) 0.0029(15) -0.0088(15)
O38 0.044(2) 0.0290(16) 0.056(2) -0.0048(14) 0.0038(16) -0.0027(15)
O39 0.040(2) 0.0384(17) 0.049(2) -0.0126(14) 0.0070(15) -0.0164(15)
O40 0.051(2) 0.0432(18) 0.035(2) 0.0058(15) 0.0113(17) 0.0060(16)
O41 0.076(3) 0.0286(15) 0.0359(19) -0.0058(14) 0.0159(17) -0.0077(16)
O42 0.085(3) 0.0328(18) 0.065(2) -0.0073(16) 0.034(2) -0.0104(18)
O43 0.048(2) 0.051(2) 0.044(2) -0.0091(19) 0.0018(18) -0.0046(19)
O44 0.042(2) 0.0365(17) 0.051(2) 0.0048(15) 0.0087(15) 0.0046(15)
O45 0.0375(18) 0.0344(16) 0.0285(16) -0.0026(13) 0.0074(13) -0.0045(14)
O46 0.0347(18) 0.0432(17) 0.0312(17) -0.0042(13) 0.0070(14) -0.0072(14)
O47 0.0425(19) 0.0287(15) 0.0320(17) 0.0024(12) 0.0050(14) -0.0035(13)
C1 0.042(3) 0.023(2) 0.026(2) -0.0087(17) 0.009(2) -0.005(2)
C2 0.040(3) 0.032(2) 0.027(2) -0.0031(18) 0.003(2) -0.007(2)
C3 0.055(3) 0.047(3) 0.039(3) -0.001(2) 0.009(2) 0.001(2)
C4 0.077(4) 0.063(3) 0.041(3) 0.006(3) 0.013(3) 0.006(3)
C5 0.083(5) 0.076(4) 0.043(3) 0.020(3) -0.005(3) -0.010(4)
C6 0.050(4) 0.067(4) 0.072(4) 0.027(3) -0.013(3) -0.003(3)
C7 0.044(3) 0.050(3) 0.048(3) 0.004(2) 0.000(2) -0.008(2)
C8 0.050(3) 0.028(2) 0.034(3) 0.0047(19) -0.005(2) -0.002(2)
C9 0.058(4) 0.029(3) 0.148(6) 0.009(3) 0.001(4) 0.009(3)
C10 0.085(6) 0.051(4) 0.208(9) 0.009(5) 0.009(5) 0.015(4)
C11 0.160(10) 0.042(4) 0.48(2) -0.027(8) 0.004(12) 0.031(6)
C12 0.130(10) 0.038(5) 0.86(4) -0.045(11) 0.059(16) -0.018(6)
C13 0.112(7) 0.029(4) 0.394(15) -0.030(6) 0.030(8) -0.008(4)
C14 0.084(5) 0.031(3) 0.198(8) -0.010(4) 0.014(5) -0.011(3)
C15 0.037(3) 0.034(2) 0.030(2) -0.0007(19) 0.007(2) 0.002(2)
C16 0.039(3) 0.039(2) 0.031(2) -0.0023(19) 0.010(2) 0.002(2)
C17 0.062(4) 0.034(2) 0.036(3) 0.000(2) 0.012(2) 0.009(2)
C18 0.060(4) 0.051(3) 0.056(3) -0.006(3) 0.015(3) 0.014(3)
C19 0.051(4) 0.087(5) 0.099(5) -0.010(4) 0.031(3) 0.017(4)
C20 0.047(4) 0.088(5) 0.110(5) -0.023(4) 0.026(4) -0.005(3)
C21 0.041(3) 0.056(3) 0.070(4) -0.011(3) 0.014(3) -0.010(3)
C22 0.035(3) 0.026(2) 0.033(3) 0.0035(19) 0.006(2) -0.003(2)
C23 0.038(3) 0.042(3) 0.026(2) 0.0026(19) 0.003(2) 0.012(2)
C24 0.054(3) 0.059(3) 0.034(3) 0.006(2) -0.002(2) 0.010(3)
C25 0.077(4) 0.068(4) 0.051(4) 0.016(3) 0.015(3) 0.027(3)
C26 0.065(4) 0.105(5) 0.041(3) 0.003(3) -0.004(3) 0.028(4)
C27 0.062(4) 0.089(4) 0.054(4) -0.011(3) -0.009(3) 0.013(3)
C28 0.050(3) 0.060(3) 0.041(3) -0.007(2) -0.008(2) 0.012(3)
C29 0.042(3) 0.037(2) 0.024(2) -0.0010(19) 0.002(2) -0.003(2)
C30 0.050(3) 0.044(3) 0.030(3) 0.003(2) 0.006(2) 0.007(2)
C31 0.056(3) 0.052(3) 0.044(3) 0.006(2) 0.004(2) 0.009(3)
C32 0.079(5) 0.069(4) 0.067(4) 0.015(3) 0.002(3) 0.028(3)
C33 0.114(6) 0.108(5) 0.058(4) 0.028(4) 0.005(4) 0.051(5)
C34 0.151(7) 0.149(7) 0.033(3) 0.024(4) 0.017(4) 0.078(6)
C35 0.093(5) 0.105(5) 0.042(3) 0.018(3) 0.020(3) 0.047(4)
C36 0.042(3) 0.023(2) 0.037(3) -0.0081(19) 0.012(2) 0.005(2)
C37 0.032(3) 0.039(2) 0.032(3) -0.009(2) 0.002(2) 0.001(2)
C38 0.052(3) 0.047(3) 0.043(3) -0.006(2) 0.008(2) 0.000(2)
C39 0.069(4) 0.067(4) 0.034(3) -0.008(3) -0.003(3) 0.011(3)
C40 0.059(4) 0.080(4) 0.062(4) -0.034(3) -0.016(3) 0.016(3)
C41 0.049(4) 0.062(4) 0.075(4) -0.022(3) -0.001(3) -0.009(3)
C42 0.049(3) 0.046(3) 0.061(4) -0.012(2) 0.004(3) -0.007(3)
C43 0.037(3) 0.026(2) 0.032(2) -0.0074(18) 0.005(2) 0.001(2)
C44 0.051(3) 0.023(2) 0.033(3) -0.0018(18) -0.012(2) 0.001(2)
C45 0.077(4) 0.042(3) 0.036(3) 0.002(2) -0.001(3) -0.001(3)
C46 0.124(6) 0.056(3) 0.045(3) 0.015(3) 0.001(4) -0.010(4)
C47 0.136(7) 0.056(4) 0.054(4) 0.014(3) -0.023(4) -0.002(4)
C48 0.095(5) 0.071(4) 0.069(4) 0.007(3) -0.036(4) 0.018(4)
C49 0.058(4) 0.054(3) 0.057(3) 0.008(3) -0.017(3) 0.007(3)
C50 0.046(3) 0.045(3) 0.027(2) -0.011(2) 0.008(2) -0.024(2)
C51 0.057(4) 0.063(3) 0.033(3) -0.019(2) 0.019(2) -0.035(3)
C52 0.078(5) 0.074(4) 0.110(5) -0.053(4) 0.046(4) -0.041(4)
C53 0.108(7) 0.090(5) 0.185(8) -0.087(5) 0.077(6) -0.066(5)
C54 0.128(7) 0.135(7) 0.095(6) -0.080(5) 0.076(5) -0.094(6)
C55 0.075(5) 0.156(7) 0.045(4) -0.035(4) 0.019(3) -0.079(5)
C56 0.058(4) 0.095(4) 0.039(3) -0.018(3) 0.009(3) -0.042(3)
C57 0.033(3) 0.029(2) 0.042(3) 0.005(2) 0.005(2) -0.009(2)
C58 0.034(3) 0.038(2) 0.036(3) 0.001(2) 0.007(2) 0.001(2)
C59 0.039(3) 0.052(3) 0.053(3) -0.008(2) 0.008(2) -0.006(2)
C60 0.039(3) 0.078(4) 0.077(4) -0.007(3) 0.002(3) -0.013(3)
C61 0.033(3) 0.114(5) 0.088(5) -0.013(4) 0.006(3) 0.005(4)
C62 0.049(4) 0.094(5) 0.099(5) -0.029(4) 0.012(3) 0.014(4)
C63 0.047(4) 0.071(4) 0.058(3) -0.017(3) -0.002(3) 0.002(3)
C64 0.037(3) 0.027(2) 0.027(2) 0.0068(18) 0.009(2) -0.0081(19)
C65 0.046(3) 0.034(2) 0.036(3) 0.008(2) 0.005(2) -0.006(2)
C66 0.081(4) 0.041(3) 0.038(3) 0.002(2) 0.002(3) 0.010(3)
C67 0.103(5) 0.055(3) 0.055(4) -0.003(3) 0.001(4) 0.015(4)
C68 0.083(5) 0.056(4) 0.074(4) 0.006(3) 0.013(4) 0.027(3)
C69 0.065(4) 0.056(4) 0.090(5) 0.001(3) -0.019(3) 0.006(3)
C70 0.057(4) 0.039(3) 0.060(3) -0.001(2) -0.005(3) 0.005(3)
C71 0.026(3) 0.043(3) 0.036(3) -0.003(2) 0.0087(19) -0.007(2)
C72 0.030(3) 0.056(3) 0.041(3) -0.012(2) -0.004(2) 0.001(2)
C73 0.045(3) 0.067(4) 0.063(4) -0.008(3) -0.005(3) 0.016(3)
C74 0.069(5) 0.104(5) 0.086(5) -0.010(4) -0.025(4) 0.035(4)
C75 0.061(5) 0.146(7) 0.107(6) -0.037(6) -0.040(4) 0.023(5)
C76 0.082(6) 0.117(6) 0.105(6) -0.050(5) -0.029(4) -0.014(5)
C77 0.056(4) 0.076(4) 0.072(4) -0.027(3) -0.013(3) 0.001(3)
C78 0.043(3) 0.039(3) 0.031(3) -0.001(2) 0.007(2) -0.011(2)
C79 0.046(3) 0.051(3) 0.056(3) -0.005(3) 0.019(3) -0.016(3)
C80 0.201(9) 0.080(5) 0.198(9) -0.057(5) 0.165(8) -0.067(6)
C81 0.237(12) 0.111(7) 0.236(11) -0.064(7) 0.202(10) -0.079(7)
C82 0.109(7) 0.133(7) 0.081(5) 0.001(5) 0.047(5) -0.058(6)
C83 0.079(5) 0.096(5) 0.119(7) 0.060(5) 0.036(5) -0.015(4)
C84 0.058(4) 0.060(4) 0.115(5) 0.037(3) 0.038(4) 0.004(3)
C85 0.043(3) 0.029(2) 0.022(2) 0.0011(17) 0.001(2) -0.003(2)
C86 0.044(3) 0.028(2) 0.025(2) -0.0012(17) -0.002(2) 0.000(2)
C87 0.043(3) 0.053(3) 0.040(3) -0.004(2) 0.000(2) 0.000(3)
C88 0.054(4) 0.075(4) 0.059(4) -0.017(3) -0.011(3) 0.012(3)
C89 0.085(5) 0.060(4) 0.077(5) -0.006(3) -0.036(4) 0.027(4)
C90 0.097(5) 0.059(4) 0.072(4) 0.026(3) -0.031(4) 0.007(4)
C91 0.057(4) 0.049(3) 0.056(3) 0.019(2) -0.012(3) -0.007(3)
C92 0.053(3) 0.028(2) 0.035(3) -0.001(2) -0.007(2) -0.008(2)
C93 0.071(4) 0.035(3) 0.042(3) -0.001(2) -0.003(3) -0.011(3)
C94 0.121(6) 0.044(3) 0.114(6) -0.009(3) 0.036(5) -0.039(4)
C95 0.195(10) 0.065(5) 0.177(9) -0.022(5) 0.069(7) -0.070(6)
C96 0.213(12) 0.060(5) 0.197(11) -0.019(6) 0.032(9) -0.065(7)
C97 0.166(9) 0.046(4) 0.154(8) -0.021(4) 0.011(7) -0.024(5)
C98 0.094(5) 0.037(3) 0.089(5) -0.006(3) -0.002(4) -0.003(3)
C99 0.049(3) 0.037(3) 0.039(3) 0.001(2) 0.016(2) 0.011(2)
C100 0.055(3) 0.055(3) 0.036(3) 0.011(2) 0.005(2) 0.011(3)
C101 0.075(4) 0.049(3) 0.040(3) 0.006(2) 0.004(3) 0.024(3)
C102 0.096(5) 0.081(4) 0.057(4) 0.022(3) 0.011(4) 0.037(4)
C103 0.112(7) 0.123(7) 0.072(5) 0.035(5) -0.013(5) 0.042(5)
C104 0.113(7) 0.145(8) 0.112(6) 0.046(6) -0.048(5) -0.017(6)
C105 0.084(5) 0.091(5) 0.105(5) 0.040(4) -0.047(4) -0.026(4)
C106 0.034(3) 0.029(2) 0.034(3) 0.0036(19) 0.007(2) 0.005(2)
C107 0.048(3) 0.035(2) 0.035(3) 0.003(2) 0.010(2) 0.002(2)
C108 0.074(4) 0.053(3) 0.048(3) -0.008(2) 0.024(3) -0.021(3)
C109 0.081(5) 0.078(4) 0.070(4) -0.007(3) 0.034(4) -0.034(3)
C110 0.100(5) 0.081(4) 0.048(4) 0.000(3) 0.039(3) -0.014(4)
C111 0.088(5) 0.063(3) 0.036(3) -0.006(3) 0.021(3) -0.006(3)
C112 0.057(3) 0.044(3) 0.040(3) -0.001(2) 0.006(2) -0.006(2)
C113 0.059(4) 0.045(3) 0.045(3) -0.016(2) 0.005(3) 0.007(3)
C114 0.072(4) 0.051(3) 0.079(4) -0.021(3) 0.020(3) 0.003(3)
C115 0.072(4) 0.052(3) 0.094(5) -0.015(3) 0.016(4) -0.009(3)
C116 0.111(7) 0.094(5) 0.152(7) -0.043(5) 0.039(5) -0.017(5)
C117 0.049(3) 0.047(3) 0.040(3) -0.010(2) 0.006(2) 0.010(2)
C118 0.065(4) 0.053(3) 0.064(4) -0.011(3) 0.009(3) 0.009(3)
C119 0.090(5) 0.064(4) 0.092(5) -0.002(3) 0.034(4) -0.001(4)
C120 0.081(5) 0.083(5) 0.111(5) -0.001(4) 0.017(4) -0.011(4)
C121 0.049(3) 0.045(3) 0.058(3) -0.012(2) 0.002(3) 0.016(2)
C122 0.065(4) 0.050(3) 0.060(4) -0.005(3) 0.009(3) 0.018(3)
C123 0.058(4) 0.055(3) 0.060(4) -0.009(3) -0.004(3) 0.013(3)
C124 0.092(5) 0.088(5) 0.078(5) 0.003(4) -0.009(4) 0.033(4)
C125 0.063(4) 0.046(3) 0.048(3) -0.015(2) 0.013(3) 0.009(3)
C126 0.054(3) 0.056(3) 0.047(3) -0.008(2) 0.011(3) 0.008(3)
C127 0.055(4) 0.053(3) 0.052(3) -0.013(2) 0.014(3) -0.004(3)
C128 0.067(4) 0.069(4) 0.049(3) -0.002(3) 0.010(3) 0.016(3)

loop_
_atom_type_symbol
_atom_type_description
_atom_type_scat_dispersion_real
_atom_type_scat_dispersion_imag
_atom_type_scat_source
C C 0.0033 0.0016 'International Tables Vol C Tables 4.2.6.8 and 6.1.1.4'
H H 0.0000 0.0000 'International Tables Vol C Tables 4.2.6.8 and 6.1.1.4'
N N 0.0061 0.0033 'International Tables Vol C Tables 4.2.6.8 and 6.1.1.4'
O O 0.0106 0.0060 'International Tables Vol C Tables 4.2.6.8 and 6.1.1.4'
Cl Cl 0.1484 0.1585 'International Tables Vol C Tables 4.2.6.8 and 6.1.1.4'
Mn Mn 0.3368 0.7283 'International Tables Vol C Tables 4.2.6.8 and 6.1.1.4'

loop_
_geom_angle_atom_site_label_1
_geom_angle_atom_site_label_2
_geom_angle_atom_site_label_3
_geom_angle
_geom_angle_site_symmetry_1
_geom_angle_site_symmetry_3
_geom_angle_publ_flag
O1 Mn1 O2 83.51(11) . . ?
O1 Mn1 O15 94.29(11) . . ?
O2 Mn1 O15 177.57(11) . . ?
O1 Mn1 O14 174.22(11) . . ?
O2 Mn1 O14 95.18(11) . . ?
O15 Mn1 O14 86.90(12) . . ?
O1 Mn1 O16 87.49(10) . . ?
O2 Mn1 O16 88.33(11) . . ?
O15 Mn1 O16 90.55(11) . . ?
O14 Mn1 O16 86.84(11) . . ?
O1 Mn1 O13 96.65(10) . . ?
O2 Mn1 O13 94.49(11) . . ?
O15 Mn1 O13 86.78(11) . . ?
O14 Mn1 O13 89.06(11) . . ?
O16 Mn1 O13 175.22(10) . . ?
O1 Mn1 Mn2 42.13(8) . . ?
O2 Mn1 Mn2 42.44(7) . . ?
O15 Mn1 Mn2 135.20(8) . . ?
O14 Mn1 Mn2 135.29(9) . . ?
O16 Mn1 Mn2 79.81(7) . . ?
O13 Mn1 Mn2 104.86(7) . . ?
O1 Mn2 O2 83.77(11) . . ?
O1 Mn2 O4 172.51(11) . . ?
O2 Mn2 O4 94.74(11) . . ?
O1 Mn2 O5 89.26(11) . . ?
O2 Mn2 O5 90.66(10) . . ?
O4 Mn2 O5 83.41(10) . . ?
O1 Mn2 O3 98.45(11) . . ?
O2 Mn2 O3 175.27(11) . . ?
O4 Mn2 O3 82.52(10) . . ?
O5 Mn2 O3 85.20(10) . . ?
O1 Mn2 O17 90.62(11) . . ?
O2 Mn2 O17 93.88(10) . . ?
O4 Mn2 O17 96.82(11) . . ?
O5 Mn2 O17 175.42(11) . . ?
O3 Mn2 O17 90.29(10) . . ?
O1 Mn2 Mn1 42.27(7) . . ?
O2 Mn2 Mn1 42.56(8) . . ?
O4 Mn2 Mn1 137.19(7) . . ?
O5 Mn2 Mn1 97.36(8) . . ?
O3 Mn2 Mn1 140.29(8) . . ?
O17 Mn2 Mn1 85.60(8) . . ?
O1 Mn2 Mn6 88.41(8) . . ?
O2 Mn2 Mn6 133.76(8) . . ?
O4 Mn2 Mn6 87.33(7) . . ?
O5 Mn2 Mn6 43.60(7) . . ?
O3 Mn2 Mn6 42.50(7) . . ?
O17 Mn2 Mn6 131.82(8) . . ?
Mn1 Mn2 Mn6 122.21(3) . . ?
O1 Mn2 Mn7 130.78(8) . . ?
O2 Mn2 Mn7 89.25(8) . . ?
O4 Mn2 Mn7 41.75(7) . . ?
O5 Mn2 Mn7 42.03(8) . . ?
O3 Mn2 Mn7 86.14(8) . . ?
O17 Mn2 Mn7 138.54(9) . . ?
Mn1 Mn2 Mn7 121.65(3) . . ?
Mn6 Mn2 Mn7 62.56(2) . . ?
O1 Mn2 Mn3 139.57(8) . . ?
O2 Mn2 Mn3 136.10(8) . . ?
O4 Mn2 Mn3 41.36(7) . . ?
O5 Mn2 Mn3 84.72(8) . . ?
O3 Mn2 Mn3 41.26(8) . . ?
O17 Mn2 Mn3 92.42(8) . . ?
Mn1 Mn2 Mn3 177.40(3) . . ?
Mn6 Mn2 Mn3 60.38(2) . . ?
Mn7 Mn2 Mn3 59.11(2) . . ?
O7 Mn3 O8 84.83(11) . . ?
O7 Mn3 O6 91.68(10) . . ?
O8 Mn3 O6 91.96(11) . . ?
O7 Mn3 O18 93.67(11) . . ?
O8 Mn3 O18 91.38(11) . . ?
O6 Mn3 O18 173.93(11) . . ?
O7 Mn3 O3 102.04(11) . . ?
O8 Mn3 O3 170.98(10) . . ?
O6 Mn3 O3 82.10(10) . . ?
O18 Mn3 O3 93.97(11) . . ?
O7 Mn3 O4 174.04(11) . . ?
O8 Mn3 O4 93.33(11) . . ?
O6 Mn3 O4 82.71(10) . . ?
O18 Mn3 O4 92.04(10) . . ?
O3 Mn3 O4 79.24(10) . . ?
O7 Mn3 Mn4 42.49(8) . . ?
O8 Mn3 Mn4 43.09(7) . . ?
O6 Mn3 Mn4 98.75(8) . . ?
O18 Mn3 Mn4 87.15(8) . . ?
O3 Mn3 Mn4 144.42(7) . . ?
O4 Mn3 Mn4 136.31(8) . . ?
O7 Mn3 Mn7 132.57(8) . . ?
O8 Mn3 Mn7 86.54(8) . . ?
O6 Mn3 Mn7 42.13(7) . . ?
O18 Mn3 Mn7 133.13(8) . . ?
O3 Mn3 Mn7 84.51(7) . . ?
O4 Mn3 Mn7 41.54(7) . . ?
Mn4 Mn3 Mn7 119.81(3) . . ?
O7 Mn3 Mn6 93.20(8) . . ?
O8 Mn3 Mn6 133.72(8) . . ?
O6 Mn3 Mn6 41.80(8) . . ?
O18 Mn3 Mn6 134.81(9) . . ?
O3 Mn3 Mn6 41.01(7) . . ?
O4 Mn3 Mn6 83.96(7) . . ?
Mn4 Mn3 Mn6 125.42(3) . . ?
Mn7 Mn3 Mn6 61.40(2) . . ?
O7 Mn3 Mn2 141.70(9) . . ?
O8 Mn3 Mn2 132.94(8) . . ?
O6 Mn3 Mn2 82.29(7) . . ?
O18 Mn3 Mn2 91.72(8) . . ?
O3 Mn3 Mn2 39.71(7) . . ?
O4 Mn3 Mn2 39.63(7) . . ?
Mn4 Mn3 Mn2 175.78(3) . . ?
Mn7 Mn3 Mn2 58.47(2) . . ?
Mn6 Mn3 Mn2 57.826(19) . . ?
O7 Mn4 O8 82.13(11) . . ?
O7 Mn4 O20 95.15(11) . . ?
O8 Mn4 O20 174.11(12) . . ?
O7 Mn4 O21 173.64(11) . . ?
O8 Mn4 O21 95.49(11) . . ?
O20 Mn4 O21 86.67(12) . . ?
O7 Mn4 O22 88.97(11) . . ?
O8 Mn4 O22 83.69(10) . . ?
O20 Mn4 O22 91.06(11) . . ?
O21 Mn4 O22 84.91(11) . . ?
O7 Mn4 O19 97.20(11) . . ?
O8 Mn4 O19 89.85(10) . . ?
O20 Mn4 O19 95.69(11) . . ?
O21 Mn4 O19 88.67(11) . . ?
O22 Mn4 O19 170.40(11) . . ?
O7 Mn4 Mn3 41.12(7) . . ?
O8 Mn4 Mn3 41.73(8) . . ?
O20 Mn4 Mn3 134.59(9) . . ?
O21 Mn4 Mn3 135.36(8) . . ?
O22 Mn4 Mn3 79.18(7) . . ?
O19 Mn4 Mn3 100.65(7) . . ?
O11 Mn5 O9 82.73(11) . . ?
O11 Mn5 O25 173.77(12) . . ?
O9 Mn5 O25 94.26(11) . . ?
O11 Mn5 O24 95.44(12) . . ?
O9 Mn5 O24 176.20(12) . . ?
O25 Mn5 O24 87.23(12) . . ?
O11 Mn5 O26 94.93(12) . . ?
O9 Mn5 O26 94.41(10) . . ?
O25 Mn5 O26 90.74(12) . . ?
O24 Mn5 O26 89.06(11) . . ?
O11 Mn5 O23 85.45(11) . . ?
O9 Mn5 O23 87.61(10) . . ?
O25 Mn5 O23 88.98(11) . . ?
O24 Mn5 O23 88.92(11) . . ?
O26 Mn5 O23 177.98(10) . . ?
O11 Mn5 Mn6 40.80(7) . . ?
O9 Mn5 Mn6 42.69(8) . . ?
O25 Mn5 Mn6 135.14(8) . . ?
O24 Mn5 Mn6 134.91(10) . . ?
O26 Mn5 Mn6 102.41(8) . . ?
O23 Mn5 Mn6 79.18(7) . . ?
O11 Mn6 O9 85.40(11) . . ?
O11 Mn6 O3 91.93(11) . . ?
O9 Mn6 O3 93.98(11) . . ?
O11 Mn6 O27 90.27(11) . . ?
O9 Mn6 O27 94.88(11) . . ?
O3 Mn6 O27 171.02(12) . . ?
O11 Mn6 O6 98.29(11) . . ?
O9 Mn6 O6 174.88(10) . . ?
O3 Mn6 O6 82.39(10) . . ?
O27 Mn6 O6 88.68(11) . . ?
O11 Mn6 O5 175.14(11) . . ?
O9 Mn6 O5 95.99(10) . . ?
O3 Mn6 O5 83.34(10) . . ?
O27 Mn6 O5 94.24(10) . . ?
O6 Mn6 O5 80.04(10) . . ?
O11 Mn6 Mn5 42.11(9) . . ?
O9 Mn6 Mn5 44.09(7) . . ?
O3 Mn6 Mn5 100.47(8) . . ?
O27 Mn6 Mn5 86.98(8) . . ?
O6 Mn6 Mn5 140.05(7) . . ?
O5 Mn6 Mn5 139.88(8) . . ?
O11 Mn6 Mn2 133.40(8) . . ?
O9 Mn6 Mn2 89.98(7) . . ?
O3 Mn6 Mn2 42.11(7) . . ?
O27 Mn6 Mn2 136.32(8) . . ?
O6 Mn6 Mn2 84.90(7) . . ?
O5 Mn6 Mn2 42.10(7) . . ?
Mn5 Mn6 Mn2 123.70(3) . . ?
O11 Mn6 Mn3 90.85(8) . . ?
O9 Mn6 Mn3 135.98(8) . . ?
O3 Mn6 Mn3 42.24(8) . . ?
O27 Mn6 Mn3 129.04(9) . . ?
O6 Mn6 Mn3 40.87(7) . . ?
O5 Mn6 Mn3 84.91(7) . . ?
Mn5 Mn6 Mn3 124.42(3) . . ?
Mn2 Mn6 Mn3 61.79(2) . . ?
O11 Mn6 Mn7 138.58(9) . . ?
O9 Mn6 Mn7 135.83(8) . . ?
O3 Mn6 Mn7 82.88(7) . . ?
O27 Mn6 Mn7 89.72(8) . . ?
O6 Mn6 Mn7 40.30(7) . . ?
O5 Mn6 Mn7 39.84(8) . . ?
Mn5 Mn6 Mn7 176.65(3) . . ?
Mn2 Mn6 Mn7 58.78(2) . . ?
Mn3 Mn6 Mn7 58.400(19) . . ?
O10 Mn7 O4 91.22(10) . . ?
O10 Mn7 O5 95.41(11) . . ?
O4 Mn7 O5 83.38(10) . . ?
O10 Mn7 O12 83.89(11) . . ?
O4 Mn7 O12 92.24(11) . . ?
O5 Mn7 O12 175.55(11) . . ?
O10 Mn7 O6 175.21(11) . . ?
O4 Mn7 O6 84.47(10) . . ?
O5 Mn7 O6 82.04(10) . . ?
O12 Mn7 O6 98.34(11) . . ?
O10 Mn7 O28 91.98(11) . . ?
O4 Mn7 O28 173.96(11) . . ?
O5 Mn7 O28 91.22(11) . . ?
O12 Mn7 O28 93.19(11) . . ?
O6 Mn7 O28 92.13(10) . . ?
O10 Mn7 Mn8 42.96(8) . . ?
O4 Mn7 Mn8 100.96(8) . . ?
O5 Mn7 Mn8 137.76(7) . . ?
O12 Mn7 Mn8 42.36(7) . . ?
O6 Mn7 Mn8 140.03(8) . . ?
O28 Mn7 Mn8 84.85(8) . . ?
O10 Mn7 Mn2 90.07(8) . . ?
O4 Mn7 Mn2 41.86(8) . . ?
O5 Mn7 Mn2 41.89(7) . . ?
O12 Mn7 Mn2 133.67(8) . . ?
O6 Mn7 Mn2 85.32(8) . . ?
O28 Mn7 Mn2 133.00(9) . . ?
Mn8 Mn7 Mn2 124.78(3) . . ?
O10 Mn7 Mn3 134.13(8) . . ?
O4 Mn7 Mn3 43.51(7) . . ?
O5 Mn7 Mn3 87.32(7) . . ?
O12 Mn7 Mn3 90.02(7) . . ?
O6 Mn7 Mn3 41.95(7) . . ?
O28 Mn7 Mn3 133.81(8) . . ?
Mn8 Mn7 Mn3 124.57(3) . . ?
Mn2 Mn7 Mn3 62.42(2) . . ?
O10 Mn7 Mn6 136.50(8) . . ?
O4 Mn7 Mn6 84.22(8) . . ?
O5 Mn7 Mn6 41.09(7) . . ?
O12 Mn7 Mn6 139.39(8) . . ?
O6 Mn7 Mn6 41.05(8) . . ?
O28 Mn7 Mn6 89.93(8) . . ?
Mn8 Mn7 Mn6 174.68(3) . . ?
Mn2 Mn7 Mn6 58.66(2) . . ?
Mn3 Mn7 Mn6 60.20(2) . . ?
O12 Mn8 O10 83.43(11) . . ?
O12 Mn8 O30 177.55(12) . . ?
O10 Mn8 O30 95.50(11) . . ?
O12 Mn8 O31 94.37(11) . . ?
O10 Mn8 O31 175.06(11) . . ?
O30 Mn8 O31 86.52(12) . . ?
O12 Mn8 O32 94.61(10) . . ?
O10 Mn8 O32 92.42(11) . . ?
O30 Mn8 O32 87.63(11) . . ?
O31 Mn8 O32 92.16(12) . . ?
O12 Mn8 O29 88.78(10) . . ?
O10 Mn8 O29 89.04(11) . . ?
O30 Mn8 O29 89.00(11) . . ?
O31 Mn8 O29 86.49(12) . . ?
O32 Mn8 O29 176.44(11) . . ?
O12 Mn8 Mn7 42.71(8) . . ?
O10 Mn8 Mn7 42.14(7) . . ?
O30 Mn8 Mn7 135.73(9) . . ?
O31 Mn8 Mn7 134.62(9) . . ?
O32 Mn8 Mn7 103.27(8) . . ?
O29 Mn8 Mn7 79.97(8) . . ?
O1 Mn9 O9 94.77(11) . . ?
O1 Mn9 O34 170.45(12) . . ?
O9 Mn9 O34 91.61(12) . . ?
O1 Mn9 O35 89.58(11) . . ?
O9 Mn9 O35 174.62(12) . . ?
O34 Mn9 O35 83.69(12) . . ?
O1 Mn9 O33 96.45(11) . . ?
O9 Mn9 O33 96.59(11) . . ?
O34 Mn9 O33 89.85(13) . . ?
O35 Mn9 O33 86.05(12) . . ?
O1 Mn9 O36 91.04(12) . . ?
O9 Mn9 O36 91.21(13) . . ?
O34 Mn9 O36 81.72(14) . . ?
O35 Mn9 O36 85.53(13) . . ?
O33 Mn9 O36 168.68(14) . . ?
O10 Mn10 O2 97.51(11) . . ?
O10 Mn10 O39 90.63(12) . . ?
O2 Mn10 O39 161.39(12) . . ?
O10 Mn10 O38 168.16(13) . . ?
O2 Mn10 O38 89.34(12) . . ?
O39 Mn10 O38 80.11(13) . . ?
O10 Mn10 O37 94.26(11) . . ?
O2 Mn10 O37 98.55(11) . . ?
O39 Mn10 O37 97.49(12) . . ?
O38 Mn10 O37 94.25(12) . . ?
O11 Mn11 O41 177.80(12) . . ?
O11 Mn11 O42 87.68(11) . . ?
O41 Mn11 O42 93.13(12) . . ?
O11 Mn11 O7 93.14(10) . . ?
O41 Mn11 O7 86.06(10) . . ?
O42 Mn11 O7 179.18(12) . . ?
O11 Mn11 O43 89.69(13) . . ?
O41 Mn11 O43 92.36(14) . . ?
O42 Mn11 O43 89.79(15) . . ?
O7 Mn11 O43 90.12(13) . . ?
O11 Mn11 O40 83.65(12) . . ?
O41 Mn11 O40 94.29(13) . . ?
O42 Mn11 O40 90.75(13) . . ?
O7 Mn11 O40 89.43(11) . . ?
O43 Mn11 O40 173.29(14) . . ?
O8 Mn12 O12 92.91(11) . . ?
O8 Mn12 O46 171.11(11) . . ?
O12 Mn12 O46 92.94(11) . . ?
O8 Mn12 O45 90.49(11) . . ?
O12 Mn12 O45 176.57(12) . . ?
O46 Mn12 O45 83.63(11) . . ?
O8 Mn12 O47 92.05(11) . . ?
O12 Mn12 O47 92.55(10) . . ?
O46 Mn12 O47 94.38(11) . . ?
O45 Mn12 O47 87.77(11) . . ?
O8 Mn12 O44 89.60(11) . . ?
O12 Mn12 O44 93.29(11) . . ?
O46 Mn12 O44 83.38(11) . . ?
O45 Mn12 O44 86.29(11) . . ?
O47 Mn12 O44 173.85(11) . . ?
C117 N1 C125 111.1(4) . . ?
C117 N1 C121 112.5(4) . . ?
C125 N1 C121 105.9(3) . . ?
C117 N1 C113 106.0(3) . . ?
C125 N1 C113 110.4(3) . . ?
C121 N1 C113 111.0(4) . . ?
Mn2 O1 Mn9 131.32(13) . . ?
Mn2 O1 Mn1 95.60(11) . . ?
Mn9 O1 Mn1 131.58(14) . . ?
Mn10 O2 Mn2 131.50(14) . . ?
Mn10 O2 Mn1 123.34(13) . . ?
Mn2 O2 Mn1 95.00(11) . . ?
Mn2 O3 Mn6 95.38(10) . . ?
Mn2 O3 Mn3 99.02(11) . . ?
Mn6 O3 Mn3 96.75(11) . . ?
Mn7 O4 Mn2 96.38(11) . . ?
Mn7 O4 Mn3 94.96(10) . . ?
Mn2 O4 Mn3 99.01(11) . . ?
Mn2 O5 Mn7 96.08(11) . . ?
Mn2 O5 Mn6 94.29(10) . . ?
Mn7 O5 Mn6 99.07(11) . . ?
Mn3 O6 Mn7 95.91(10) . . ?
Mn3 O6 Mn6 97.33(11) . . ?
Mn7 O6 Mn6 98.64(11) . . ?
Mn3 O7 Mn4 96.39(11) . . ?
Mn3 O7 Mn11 128.50(13) . . ?
Mn4 O7 Mn11 126.63(13) . . ?
Mn3 O8 Mn12 135.65(14) . . ?
Mn3 O8 Mn4 95.18(11) . . ?
Mn12 O8 Mn4 127.38(14) . . ?
Mn6 O9 Mn9 131.53(13) . . ?
Mn6 O9 Mn5 93.22(11) . . ?
Mn9 O9 Mn5 122.55(14) . . ?
Mn10 O10 Mn7 130.64(14) . . ?
Mn10 O10 Mn8 130.26(13) . . ?
Mn7 O10 Mn8 94.90(11) . . ?
Mn6 O11 Mn5 97.10(12) . . ?
Mn6 O11 Mn11 131.02(14) . . ?
Mn5 O11 Mn11 130.27(13) . . ?
Mn8 O12 Mn7 94.92(11) . . ?
Mn8 O12 Mn12 121.85(13) . . ?
Mn7 O12 Mn12 130.31(13) . . ?
C1 O13 Mn1 131.5(3) . . ?
C8 O14 Mn1 128.3(3) . . ?
C15 O15 Mn1 132.0(3) . . ?
C22 O16 Mn1 122.3(3) . . ?
C22 O17 Mn2 125.8(2) . . ?
C29 O18 Mn3 124.7(3) . . ?
C99 O19 Mn4 122.2(3) . . ?
C36 O20 Mn4 129.3(3) . . ?
C106 O21 Mn4 130.0(3) . . ?
C29 O22 Mn4 122.1(3) . . ?
C85 O23 Mn5 118.0(2) . . ?
C92 O24 Mn5 135.6(3) . . ?
C78 O25 Mn5 130.5(3) . . ?
C71 O26 Mn5 132.8(3) . . ?
C85 O27 Mn6 125.3(3) . . ?
C43 O28 Mn7 127.4(3) . . ?
C43 O29 Mn8 121.6(3) . . ?
C50 O30 Mn8 126.1(3) . . ?
C57 O31 Mn8 128.4(3) . . ?
C64 O32 Mn8 125.0(2) . . ?
C71 O33 Mn9 130.4(3) . . ?
C78 O34 Mn9 136.9(3) . . ?
C15 O35 Mn9 133.8(3) . . ?
C1 O37 Mn10 131.1(3) . . ?
C8 O38 Mn10 136.0(3) . . ?
C50 O39 Mn10 140.2(3) . . ?
C36 O41 Mn11 132.8(3) . . ?
C92 O42 Mn11 133.2(3) . . ?
C99 O44 Mn12 131.4(3) . . ?
C106 O45 Mn12 130.7(3) . . ?
C57 O46 Mn12 134.4(3) . . ?
C64 O47 Mn12 124.2(2) . . ?
O37 C1 O13 125.4(4) . . ?
O37 C1 C2 117.6(4) . . ?
O13 C1 C2 117.0(4) . . ?
C3 C2 C7 119.6(4) . . ?
C3 C2 C1 121.6(4) . . ?
C7 C2 C1 118.9(4) . . ?
C2 C3 C4 120.0(5) . . ?
C5 C4 C3 120.1(5) . . ?
C4 C5 C6 121.2(5) . . ?
C5 C6 C7 119.6(5) . . ?
C2 C7 C6 119.5(5) . . ?
O38 C8 O14 126.6(4) . . ?
O38 C8 C9 116.2(4) . . ?
O14 C8 C9 117.1(4) . . ?
C10 C9 C14 120.0 . . ?
C10 C9 C8 121.3(3) . . ?
C14 C9 C8 118.6(4) . . ?
C11 C10 C9 120.0 . . ?
C10 C11 C12 120.0 . . ?
C13 C12 C11 120.0 . . ?
C12 C13 C14 120.0 . . ?
C13 C14 C9 120.0 . . ?
O35 C15 O15 126.0(4) . . ?
O35 C15 C16 117.5(4) . . ?
O15 C15 C16 116.5(4) . . ?
C21 C16 C17 119.1(4) . . ?
C21 C16 C15 120.6(4) . . ?
C17 C16 C15 120.4(4) . . ?
C18 C17 C16 120.2(5) . . ?
C19 C18 C17 120.4(5) . . ?
C18 C19 C20 119.9(5) . . ?
C21 C20 C19 119.7(6) . . ?
C16 C21 C20 120.5(5) . . ?
O16 C22 O17 125.4(4) . . ?
O16 C22 C23 119.1(4) . . ?
O17 C22 C23 115.5(4) . . ?
C24 C23 C28 120.3(4) . . ?
C24 C23 C22 118.9(4) . . ?
C28 C23 C22 120.7(4) . . ?
C23 C24 C25 120.0(5) . . ?
C26 C25 C24 120.1(5) . . ?
C25 C26 C27 120.1(5) . . ?
C26 C27 C28 120.1(5) . . ?
C23 C28 C27 119.3(5) . . ?
O22 C29 O18 126.3(4) . . ?
O22 C29 C30 118.1(4) . . ?
O18 C29 C30 115.6(4) . . ?
C35 C30 C31 119.4(4) . . ?
C35 C30 C29 119.7(4) . . ?
C31 C30 C29 121.0(4) . . ?
C30 C31 C32 119.8(5) . . ?
C33 C32 C31 119.6(5) . . ?
C34 C33 C32 120.7(5) . . ?
C33 C34 C35 120.1(6) . . ?
C30 C35 C34 120.3(5) . . ?
O41 C36 O20 124.3(4) . . ?
O41 C36 C37 118.5(4) . . ?
O20 C36 C37 117.2(4) . . ?
C38 C37 C42 120.0(4) . . ?
C38 C37 C36 120.6(4) . . ?
C42 C37 C36 119.2(4) . . ?
C39 C38 C37 120.5(5) . . ?
C40 C39 C38 118.8(5) . . ?
C39 C40 C41 121.8(5) . . ?
C40 C41 C42 119.1(5) . . ?
C37 C42 C41 119.9(5) . . ?
O29 C43 O28 125.7(4) . . ?
O29 C43 C44 118.4(4) . . ?
O28 C43 C44 115.9(4) . . ?
C49 C44 C45 119.6(4) . . ?
C49 C44 C43 120.2(4) . . ?
C45 C44 C43 120.2(4) . . ?
C46 C45 C44 118.6(5) . . ?
C47 C46 C45 120.9(6) . . ?
C46 C47 C48 121.4(6) . . ?
C47 C48 C49 118.7(6) . . ?
C44 C49 C48 120.8(6) . . ?
O30 C50 O39 126.3(4) . . ?
O30 C50 C51 118.5(4) . . ?
O39 C50 C51 115.1(4) . . ?
C56 C51 C52 122.2(5) . . ?
C56 C51 C50 119.1(5) . . ?
C52 C51 C50 118.6(5) . . ?
C51 C52 C53 119.0(7) . . ?
C54 C53 C52 118.8(7) . . ?
C53 C54 C55 123.1(6) . . ?
C54 C55 C56 118.6(6) . . ?
C51 C56 C55 118.2(6) . . ?
O31 C57 O46 125.5(4) . . ?
O31 C57 C58 116.8(4) . . ?
O46 C57 C58 117.7(4) . . ?
C63 C58 C59 119.2(4) . . ?
C63 C58 C57 120.6(4) . . ?
C59 C58 C57 120.2(4) . . ?
C60 C59 C58 120.8(5) . . ?
C61 C60 C59 119.0(5) . . ?
C60 C61 C62 121.4(5) . . ?
C63 C62 C61 120.1(5) . . ?
C62 C63 C58 119.4(5) . . ?
O47 C64 O32 125.2(4) . . ?
O47 C64 C65 118.2(4) . . ?
O32 C64 C65 116.6(4) . . ?
C70 C65 C66 118.6(4) . . ?
C70 C65 C64 121.0(4) . . ?
C66 C65 C64 120.3(4) . . ?
C67 C66 C65 120.9(5) . . ?
C68 C67 C66 119.8(5) . . ?
C67 C68 C69 120.7(5) . . ?
C68 C69 C70 120.0(5) . . ?
C65 C70 C69 120.0(5) . . ?
O33 C71 O26 125.6(4) . . ?
O33 C71 C72 117.6(4) . . ?
O26 C71 C72 116.8(4) . . ?
C77 C72 C73 120.2(4) . . ?
C77 C72 C71 120.4(4) . . ?
C73 C72 C71 119.3(4) . . ?
C72 C73 C74 119.9(5) . . ?
C75 C74 C73 119.3(6) . . ?
C74 C75 C76 121.2(6) . . ?
C75 C76 C77 120.3(6) . . ?
C72 C77 C76 119.0(6) . . ?
O25 C78 O34 125.2(4) . . ?
O25 C78 C79 118.0(4) . . ?
O34 C78 C79 116.8(4) . . ?
C80 C79 C84 117.4(5) . . ?
C80 C79 C78 121.4(5) . . ?
C84 C79 C78 121.0(5) . . ?
C79 C80 C81 120.3(7) . . ?
C82 C81 C80 120.4(7) . . ?
C83 C82 C81 118.9(7) . . ?
C82 C83 C84 122.1(7) . . ?
C79 C84 C83 120.8(6) . . ?
O23 C85 O27 126.1(4) . . ?
O23 C85 C86 120.2(4) . . ?
O27 C85 C86 113.8(4) . . ?
C87 C86 C91 119.2(4) . . ?
C87 C86 C85 121.7(4) . . ?
C91 C86 C85 119.0(4) . . ?
C86 C87 C88 121.4(5) . . ?
C89 C88 C87 119.3(6) . . ?
C88 C89 C90 120.0(5) . . ?
C89 C90 C91 120.4(6) . . ?
C90 C91 C86 119.7(5) . . ?
O42 C92 O24 126.3(4) . . ?
O42 C92 C93 118.3(4) . . ?
O24 C92 C93 115.4(5) . . ?
C98 C93 C94 120.6(5) . . ?
C98 C93 C92 119.6(5) . . ?
C94 C93 C92 119.8(5) . . ?
C93 C94 C95 120.6(7) . . ?
C94 C95 C96 117.0(8) . . ?
C97 C96 C95 122.7(8) . . ?
C96 C97 C98 118.5(8) . . ?
C93 C98 C97 120.5(7) . . ?
O44 C99 O19 125.4(4) . . ?
O44 C99 C100 115.4(4) . . ?
O19 C99 C100 119.1(4) . . ?
C105 C100 C101 119.2(5) . . ?
C105 C100 C99 119.1(5) . . ?
C101 C100 C99 121.7(5) . . ?
C102 C101 C100 118.9(6) . . ?
C103 C102 C101 123.5(6) . . ?
C102 C103 C104 118.6(6) . . ?
C103 C104 C105 119.8(7) . . ?
C100 C105 C104 119.9(6) . . ?
O21 C106 O45 126.2(4) . . ?
O21 C106 C107 116.7(4) . . ?
O45 C106 C107 117.1(4) . . ?
C112 C107 C108 120.0(4) . . ?
C112 C107 C106 120.7(4) . . ?
C108 C107 C106 119.2(4) . . ?
C109 C108 C107 119.5(5) . . ?
C110 C109 C108 120.2(5) . . ?
C111 C110 C109 119.5(5) . . ?
C110 C111 C112 121.2(5) . . ?
C107 C112 C111 119.6(5) . . ?
N1 C113 C114 115.5(4) . . ?
C115 C114 C113 110.3(4) . . ?
C116 C115 C114 110.7(5) . . ?
N1 C117 C118 116.1(4) . . ?
C119 C118 C117 111.2(4) . . ?
C120 C119 C118 117.7(5) . . ?
N1 C121 C122 116.0(4) . . ?
C123 C122 C121 109.3(4) . . ?
C122 C123 C124 111.4(4) . . ?
N1 C125 C126 115.5(4) . . ?
C127 C126 C125 109.2(4) . . ?
C126 C127 C128 111.5(4) . . ?

loop_
_geom_bond_atom_site_label_1
_geom_bond_atom_site_label_2
_geom_bond_distance
_geom_bond_site_symmetry_2
_geom_bond_publ_flag
Mn1 O1 1.885(2) . ?
Mn1 O2 1.894(3) . ?
Mn1 O15 1.941(3) . ?
Mn1 O14 1.947(3) . ?
Mn1 O16 2.169(3) . ?
Mn1 O13 2.197(3) . ?
Mn1 Mn2 2.7895(8) . ?
Mn2 O1 1.880(3) . ?
Mn2 O2 1.890(2) . ?
Mn2 O4 1.893(3) . ?
Mn2 O5 1.893(2) . ?
Mn2 O3 1.896(2) . ?
Mn2 O17 1.933(2) . ?
Mn2 Mn6 2.8152(8) . ?
Mn2 Mn7 2.8188(9) . ?
Mn2 Mn3 2.9310(8) . ?
Mn3 O7 1.824(2) . ?
Mn3 O8 1.842(3) . ?
Mn3 O6 1.907(2) . ?
Mn3 O18 1.925(2) . ?
Mn3 O3 1.957(3) . ?
Mn3 O4 1.961(2) . ?
Mn3 Mn4 2.7568(8) . ?
Mn3 Mn7 2.8379(8) . ?
Mn3 Mn6 2.8914(8) . ?
Mn4 O7 1.874(3) . ?
Mn4 O8 1.891(2) . ?
Mn4 O20 1.951(3) . ?
Mn4 O21 1.977(3) . ?
Mn4 O22 2.194(3) . ?
Mn4 O19 2.241(3) . ?
Mn5 O11 1.865(3) . ?
Mn5 O9 1.924(2) . ?
Mn5 O25 1.956(3) . ?
Mn5 O24 1.958(3) . ?
Mn5 O26 2.157(3) . ?
Mn5 O23 2.280(3) . ?
Mn5 Mn6 2.7607(8) . ?
Mn6 O11 1.818(2) . ?
Mn6 O9 1.875(3) . ?
Mn6 O3 1.910(2) . ?
Mn6 O27 1.934(3) . ?
Mn6 O6 1.943(3) . ?
Mn6 O5 1.947(2) . ?
Mn6 Mn7 2.9253(8) . ?
Mn7 O10 1.881(2) . ?
Mn7 O4 1.889(2) . ?
Mn7 O5 1.898(3) . ?
Mn7 O12 1.902(3) . ?
Mn7 O6 1.914(2) . ?
Mn7 O28 1.934(3) . ?
Mn7 Mn8 2.7939(9) . ?
Mn8 O12 1.890(2) . ?
Mn8 O10 1.911(3) . ?
Mn8 O30 1.957(3) . ?
Mn8 O31 1.960(3) . ?
Mn8 O32 2.095(3) . ?
Mn8 O29 2.184(3) . ?
Mn9 O1 1.882(2) . ?
Mn9 O9 1.890(2) . ?
Mn9 O34 1.958(3) . ?
Mn9 O35 1.968(3) . ?
Mn9 O33 2.112(3) . ?
Mn9 O36 2.271(3) . ?
Mn10 O10 1.862(3) . ?
Mn10 O2 1.867(2) . ?
Mn10 O39 1.929(3) . ?
Mn10 O38 1.944(3) . ?
Mn10 O37 2.093(3) . ?
Mn11 O11 2.066(3) . ?
Mn11 O41 2.099(3) . ?
Mn11 O42 2.115(3) . ?
Mn11 O7 2.129(2) . ?
Mn11 O43 2.224(4) . ?
Mn11 O40 2.249(3) . ?
Mn12 O8 1.869(3) . ?
Mn12 O12 1.904(3) . ?
Mn12 O46 1.977(3) . ?
Mn12 O45 1.977(3) . ?
Mn12 O47 2.149(3) . ?
Mn12 O44 2.161(3) . ?
N1 C117 1.506(6) . ?
N1 C125 1.520(5) . ?
N1 C121 1.524(5) . ?
N1 C113 1.525(5) . ?
O13 C1 1.275(5) . ?
O14 C8 1.265(5) . ?
O15 C15 1.270(5) . ?
O16 C22 1.245(4) . ?
O17 C22 1.308(4) . ?
O18 C29 1.292(4) . ?
O19 C99 1.277(5) . ?
O20 C36 1.281(5) . ?
O21 C106 1.263(5) . ?
O22 C29 1.244(5) . ?
O23 C85 1.241(5) . ?
O24 C92 1.279(5) . ?
O25 C78 1.251(5) . ?
O26 C71 1.268(5) . ?
O27 C85 1.287(4) . ?
O28 C43 1.285(5) . ?
O29 C43 1.246(5) . ?
O30 C50 1.252(5) . ?
O31 C57 1.256(5) . ?
O32 C64 1.268(4) . ?
O33 C71 1.248(5) . ?
O34 C78 1.265(5) . ?
O35 C15 1.255(4) . ?
O37 C1 1.251(5) . ?
O38 C8 1.257(5) . ?
O39 C50 1.269(5) . ?
O41 C36 1.249(5) . ?
O42 C92 1.238(5) . ?
O44 C99 1.253(5) . ?
O45 C106 1.269(4) . ?
O46 C57 1.270(5) . ?
O47 C64 1.263(4) . ?
C1 C2 1.505(5) . ?
C2 C3 1.382(6) . ?
C2 C7 1.383(6) . ?
C3 C4 1.388(6) . ?
C4 C5 1.352(7) . ?
C5 C6 1.362(7) . ?
C6 C7 1.404(6) . ?
C8 C9 1.491(5) . ?
C9 C10 1.3900 . ?
C9 C14 1.3900 . ?
C10 C11 1.3900 . ?
C11 C12 1.3900 . ?
C12 C13 1.3900 . ?
C13 C14 1.3900 . ?
C15 C16 1.485(6) . ?
C16 C21 1.380(6) . ?
C16 C17 1.392(5) . ?
C17 C18 1.379(6) . ?
C18 C19 1.363(7) . ?
C19 C20 1.394(7) . ?
C20 C21 1.380(7) . ?
C22 C23 1.492(5) . ?
C23 C24 1.374(6) . ?
C23 C28 1.380(6) . ?
C24 C25 1.388(6) . ?
C25 C26 1.366(7) . ?
C26 C27 1.382(7) . ?
C27 C28 1.394(6) . ?
C29 C30 1.494(6) . ?
C30 C35 1.376(6) . ?
C30 C31 1.387(6) . ?
C31 C32 1.398(6) . ?
C32 C33 1.379(7) . ?
C33 C34 1.352(8) . ?
C34 C35 1.395(7) . ?
C36 C37 1.503(6) . ?
C37 C38 1.384(6) . ?
C37 C42 1.384(6) . ?
C38 C39 1.382(6) . ?
C39 C40 1.374(7) . ?
C40 C41 1.379(7) . ?
C41 C42 1.386(6) . ?
C43 C44 1.483(5) . ?
C44 C49 1.380(6) . ?
C44 C45 1.402(6) . ?
C45 C46 1.398(6) . ?
C46 C47 1.350(8) . ?
C47 C48 1.380(8) . ?
C48 C49 1.394(7) . ?
C50 C51 1.500(6) . ?
C51 C56 1.380(7) . ?
C51 C52 1.387(7) . ?
C52 C53 1.396(7) . ?
C53 C54 1.366(10) . ?
C54 C55 1.372(10) . ?
C55 C56 1.418(7) . ?
C57 C58 1.477(6) . ?
C58 C63 1.395(6) . ?
C58 C59 1.395(6) . ?
C59 C60 1.388(6) . ?
C60 C61 1.363(7) . ?
C61 C62 1.384(7) . ?
C62 C63 1.383(7) . ?
C64 C65 1.492(6) . ?
C65 C70 1.386(6) . ?
C65 C66 1.394(6) . ?
C66 C67 1.389(7) . ?
C67 C68 1.352(7) . ?
C68 C69 1.384(7) . ?
C69 C70 1.391(7) . ?
C71 C72 1.514(6) . ?
C72 C77 1.379(6) . ?
C72 C73 1.381(6) . ?
C73 C74 1.413(7) . ?
C74 C75 1.351(8) . ?
C75 C76 1.373(9) . ?
C76 C77 1.403(8) . ?
C78 C79 1.490(6) . ?
C79 C80 1.339(8) . ?
C79 C84 1.356(6) . ?
C80 C81 1.394(9) . ?
C81 C82 1.346(10) . ?
C82 C83 1.288(9) . ?
C83 C84 1.371(8) . ?
C85 C86 1.513(6) . ?
C86 C87 1.357(6) . ?
C86 C91 1.394(6) . ?
C87 C88 1.385(6) . ?
C88 C89 1.374(8) . ?
C89 C90 1.377(8) . ?
C90 C91 1.378(7) . ?
C92 C93 1.505(6) . ?
C93 C98 1.368(7) . ?
C93 C94 1.383(8) . ?
C94 C95 1.395(8) . ?
C95 C96 1.403(11) . ?
C96 C97 1.367(11) . ?
C97 C98 1.392(8) . ?
C99 C100 1.512(6) . ?
C100 C105 1.372(7) . ?
C100 C101 1.381(6) . ?
C101 C102 1.371(7) . ?
C102 C103 1.326(9) . ?
C103 C104 1.381(9) . ?
C104 C105 1.401(8) . ?
C106 C107 1.499(6) . ?
C107 C112 1.365(6) . ?
C107 C108 1.401(6) . ?
C108 C109 1.384(7) . ?
C109 C110 1.380(7) . ?
C110 C111 1.371(7) . ?
C111 C112 1.383(6) . ?
C113 C114 1.527(7) . ?
C114 C115 1.520(6) . ?
C115 C116 1.511(8) . ?
C117 C118 1.512(6) . ?
C118 C119 1.499(7) . ?
C119 C120 1.466(7) . ?
C121 C122 1.532(6) . ?
C122 C123 1.505(6) . ?
C123 C124 1.545(7) . ?
C125 C126 1.534(6) . ?
C126 C127 1.527(6) . ?
C127 C128 1.543(6) . ?
